data_4346911
loop_
_publ_author_name
'Zwettler, Niklas'
'Dup\'e, Antoine'
'Schachner, J\"org A'
'Belaj, Ferdinand'
'M\"osch-Zanetti, Nadia C'

_publ_section_title
;
 Templated C-C and C-N Bond Formation Facilitated by a Molybdenum(VI)
 Metal Center.
;
_journal_issue 24
_journal_name_full 'Inorganic chemistry'
_journal_page_first 11969
_journal_page_last 11976
_journal_paper_doi 10.1021/acs.inorgchem.5b02347
_journal_volume 54
_journal_year 2015
_chemical_compound_source 'synthetical product'
_chemical_formula_moiety '8(C26 H34 Mo N4 O6), 15(C2 H3 N)'
_chemical_formula_sum 'C238 H317 Mo8 N47 O48'
_chemical_formula_weight 5371.89
_chemical_name_common
; [2,2'-{5-[(tert-butylamino)carbonyl]-3-[2-(tert-butylamino)-2-oxoethyl]imi-
dazolidine-2,4-diyl}diphenolato-O,O',O"]-dioxo-molybdenum(VI)
acetonitrile solvate (8:15)
;
_chemical_name_systematic
; [2,2'-{5-[(tert-butylamino)carbonyl]-3-[2-(tert-butylamino)-2-oxoethyl]imi-
dazolidine-2,4-diyl}diphenolato-O,O',O"]-dioxo-molybdenum(VI)
acetonitrile solvate (8:15)
;
_space_group_crystal_system triclinic
_space_group_IT_number 2
_space_group_name_Hall '-P 1'
_space_group_name_H-M_alt 'P -1'
_atom_sites_solution_hydrogens mixed
_atom_sites_solution_primary direct
_atom_sites_solution_secondary difmap
_audit_creation_method 'manual edited SHELXL-2014/6.cif file'
_cell_angle_alpha 73.537(2)
_cell_angle_beta 83.128(3)
_cell_angle_gamma 89.909(2)
_cell_formula_units_Z 1
_cell_length_a 13.8450(8)
_cell_length_b 20.9775(12)
_cell_length_c 23.7967(14)
_cell_measurement_reflns_used 9638
_cell_measurement_temperature 100(2)
_cell_measurement_theta_max 30.15
_cell_measurement_theta_min 2.23
_cell_volume 6576.6(7)
_computing_cell_refinement 'Bruker SAINT'
_computing_data_collection 'Bruker APEX2'
_computing_data_reduction 'Bruker SAINT'
_computing_molecular_graphics 'modified ORTEP (Johnson, 1965)'
_computing_publication_material 'SHELXL-2014/6 (Sheldrick, 2014)'
_computing_structure_refinement 'SHELXL-2014/6 (Sheldrick, 2014)'
_computing_structure_solution 'SHELXS-97 (Sheldrick, 2008)'
_diffrn_ambient_temperature 100(2)
_diffrn_measured_fraction_theta_full 0.999
_diffrn_measured_fraction_theta_max 0.999
_diffrn_measurement_device_type 'Bruker APEX-II CCD'
_diffrn_measurement_method '\f and \w scans'
_diffrn_radiation_monochromator 'multilayer monochromator'
_diffrn_radiation_source 'Incoatec microfocus sealed tube'
_diffrn_radiation_type MoK\a
_diffrn_radiation_wavelength 0.71073
_diffrn_reflns_av_R_equivalents 0.0609
_diffrn_reflns_av_unetI/netI 0.0603
_diffrn_reflns_Laue_measured_fraction_full 0.999
_diffrn_reflns_Laue_measured_fraction_max 0.999
_diffrn_reflns_limit_h_max 17
_diffrn_reflns_limit_h_min -17
_diffrn_reflns_limit_k_max 25
_diffrn_reflns_limit_k_min -25
_diffrn_reflns_limit_l_max 29
_diffrn_reflns_limit_l_min -29
_diffrn_reflns_number 151445
_diffrn_reflns_point_group_measured_fraction_full 0.999
_diffrn_reflns_point_group_measured_fraction_max 0.999
_diffrn_reflns_theta_full 26.00
_diffrn_reflns_theta_max 26.00
_diffrn_reflns_theta_min 2.03
_exptl_absorpt_coefficient_mu 0.447
_exptl_absorpt_correction_T_max 1.000
_exptl_absorpt_correction_T_min 0.837
_exptl_absorpt_correction_type multi-scan
_exptl_absorpt_process_details 'Bruker (2001). SADABS. Bruker AXS Inc., Madison, Wisconsin, USA.'
_exptl_crystal_colour yellow
_exptl_crystal_density_diffrn 1.356
_exptl_crystal_description plate
_exptl_crystal_F_000 2794
_exptl_crystal_size_max 0.350
_exptl_crystal_size_mid 0.330
_exptl_crystal_size_min 0.100
_refine_diff_density_max 1.332
_refine_diff_density_min -1.546
_refine_diff_density_rms 0.083
_refine_ls_extinction_method none
_refine_ls_goodness_of_fit_ref 1.060
_refine_ls_hydrogen_treatment mixed
_refine_ls_matrix_type full
_refine_ls_number_parameters 1558
_refine_ls_number_reflns 25783
_refine_ls_number_restraints 12
_refine_ls_restrained_S_all 1.060
_refine_ls_R_factor_all 0.0573
_refine_ls_R_factor_gt 0.0424
_refine_ls_shift/su_max 0.002
_refine_ls_shift/su_mean 0.000
_refine_ls_structure_factor_coef Fsqd
_refine_ls_weighting_details 'w=1/[\s^2^(Fo^2^)+(0.0497P)^2^+3.3186P] where P=(Fo^2^+2Fc^2^)/3'
_refine_ls_weighting_scheme calc
_refine_ls_wR_factor_gt 0.1069
_refine_ls_wR_factor_ref 0.1127
_reflns_Friedel_coverage 0.000
_reflns_number_gt 20245
_reflns_number_total 25783
_reflns_threshold_expression 'I > 2\s(I)'
_cod_data_source_file ic5b02347_si_002.cif
_cod_data_source_block 3_NZrc
_cod_database_code 4346911
_shelx_space_group_comment
;
The symmetry employed for this shelxl refinement is uniquely defined
by the following loop, which should always be used as a source of
symmetry information in preference to the above space-group names.
They are only intended as comments.
;
_shelx_estimated_absorpt_t_min 0.859
_shelx_estimated_absorpt_t_max 0.957
_shelxl_version_number 2014/6

loop_
_space_group_symop_operation_xyz
'x, y, z'
'-x, -y, -z'

loop_
_atom_site_label
_atom_site_type_symbol
_atom_site_fract_x
_atom_site_fract_y
_atom_site_fract_z
_atom_site_U_iso_or_equiv
_atom_site_adp_type
_atom_site_occupancy
_atom_site_site_symmetry_order
_atom_site_calc_flag
_atom_site_refinement_flags_posn
_atom_site_refinement_flags_adp
_atom_site_refinement_flags_occupancy
_atom_site_disorder_assembly
_atom_site_disorder_group
Mo1 Mo 0.80460(2) 0.47497(2) 0.83400(2) 0.01709(7) Uani 1 1 d . . . . .
O11 O 0.73709(17) 0.43098(11) 0.89771(10) 0.0267(5) Uani 1 1 d . . . . .
O12 O 0.72790(16) 0.52709(11) 0.79325(10) 0.0232(5) Uani 1 1 d . . . . .
N111 N 0.87442(18) 0.59058(12) 0.68444(11) 0.0156(5) Uani 1 1 d D . . . .
H111 H 0.8137(3) 0.5899(16) 0.6929(13) 0.019(5) Uiso 1 1 d D U . . .
C112 C 0.9066(2) 0.52153(13) 0.69578(12) 0.0140(6) Uani 1 1 d . . . . .
H112 H 0.9645 0.5213 0.6664 0.0139(17) Uiso 1 1 calc R U . . .
N113 N 0.94063(18) 0.50574(11) 0.75543(10) 0.0130(5) Uani 1 1 d . . . . .
C114 C 0.9949(2) 0.56929(13) 0.75069(13) 0.0142(6) Uani 1 1 d . . . . .
H114 H 1.0541 0.5730 0.7213 0.0139(17) Uiso 1 1 calc R U . . .
C115 C 0.9229(2) 0.62195(14) 0.72230(13) 0.0146(6) Uani 1 1 d . . . . .
H115 H 0.8738 0.6300 0.7538 0.0139(17) Uiso 1 1 calc R U . . .
O121 O 0.80215(16) 0.40825(10) 0.79101(9) 0.0191(5) Uani 1 1 d . . . . .
C121 C 0.7844(2) 0.42137(14) 0.73401(13) 0.0167(6) Uani 1 1 d . . . . .
C122 C 0.8299(2) 0.47445(14) 0.68849(13) 0.0146(6) Uani 1 1 d . . . . .
C123 C 0.8055(2) 0.48402(14) 0.63151(14) 0.0191(7) Uani 1 1 d . . . . .
H123 H 0.8352 0.5201 0.6003 0.018(4) Uiso 1 1 calc R U . . .
C124 C 0.7390(2) 0.44219(15) 0.61945(15) 0.0239(7) Uani 1 1 d . . . . .
H124 H 0.7220 0.4502 0.5806 0.018(4) Uiso 1 1 calc R U . . .
C125 C 0.6973(2) 0.38844(15) 0.66441(15) 0.0240(7) Uani 1 1 d . . . . .
H125 H 0.6533 0.3586 0.6561 0.018(4) Uiso 1 1 calc R U . . .
C126 C 0.7195(2) 0.37819(14) 0.72099(14) 0.0208(7) Uani 1 1 d . . . . .
H126 H 0.6903 0.3413 0.7516 0.018(4) Uiso 1 1 calc R U . . .
C131 C 1.0075(2) 0.44951(13) 0.76430(12) 0.0135(6) Uani 1 1 d . . . . .
H130 H 1.0744 0.4658 0.7446 0.0139(17) Uiso 1 1 calc R U . . .
H131 H 0.9846 0.4155 0.7463 0.0139(17) Uiso 1 1 calc R U . . .
C132 C 1.0101(2) 0.41870(13) 0.82972(13) 0.0155(6) Uani 1 1 d . . . . .
O132 O 0.93421(15) 0.41820(10) 0.86474(9) 0.0182(5) Uani 1 1 d . . . . .
N132 N 1.09171(19) 0.39165(12) 0.84578(10) 0.0171(5) Uani 1 1 d D . . . .
H132 H 1.1408(9) 0.3968(15) 0.8203(6) 0.019(5) Uiso 1 1 d D U . . .
C133 C 1.1105(2) 0.35367(15) 0.90633(13) 0.0211(7) Uani 1 1 d . . . . .
C134 C 1.2181(3) 0.33965(19) 0.90117(15) 0.0336(9) Uani 1 1 d . . . . .
H161 H 1.2330 0.3145 0.8724 0.040(6) Uiso 1 1 calc R U . . .
H162 H 1.2349 0.3136 0.9397 0.040(6) Uiso 1 1 calc R U . . .
H163 H 1.2561 0.3818 0.8880 0.040(6) Uiso 1 1 calc R U . . .
C135 C 1.0861(3) 0.39480(17) 0.94914(14) 0.0274(8) Uani 1 1 d . . . . .
H164 H 1.1220 0.4377 0.9343 0.034(6) Uiso 1 1 calc R U . . .
H165 H 1.1046 0.3709 0.9879 0.034(6) Uiso 1 1 calc R U . . .
H166 H 1.0160 0.4023 0.9529 0.034(6) Uiso 1 1 calc R U . . .
C136 C 1.0497(3) 0.28901(17) 0.92629(16) 0.0382(10) Uani 1 1 d . . . . .
H167 H 0.9805 0.2990 0.9298 0.046(7) Uiso 1 1 calc R U . . .
H168 H 1.0663 0.2623 0.9647 0.046(7) Uiso 1 1 calc R U . . .
H169 H 1.0634 0.2641 0.8972 0.046(7) Uiso 1 1 calc R U . . .
O141 O 0.86727(16) 0.54458(10) 0.85877(9) 0.0202(5) Uani 1 1 d . . . . .
C141 C 0.9614(2) 0.55990(14) 0.85968(13) 0.0192(7) Uani 1 1 d . . . . .
C142 C 1.0280(2) 0.57258(13) 0.80797(13) 0.0150(6) Uani 1 1 d . . . . .
C143 C 1.1246(2) 0.58770(14) 0.81052(14) 0.0203(7) Uani 1 1 d . . . . .
H143 H 1.1700 0.5957 0.7758 0.023(4) Uiso 1 1 calc R U . . .
C144 C 1.1563(3) 0.59146(16) 0.86270(15) 0.0274(8) Uani 1 1 d . . . . .
H144 H 1.2228 0.6012 0.8640 0.023(4) Uiso 1 1 calc R U . . .
C145 C 1.0889(3) 0.58078(16) 0.91317(15) 0.0287(8) Uani 1 1 d . . . . .
H145 H 1.1094 0.5848 0.9488 0.023(4) Uiso 1 1 calc R U . . .
C146 C 0.9928(3) 0.56452(16) 0.91208(14) 0.0265(8) Uani 1 1 d . . . . .
H146 H 0.9479 0.5564 0.9470 0.023(4) Uiso 1 1 calc R U . . .
C151 C 0.9790(2) 0.68699(14) 0.68843(13) 0.0154(6) Uani 1 1 d . . . . .
O151 O 1.00927(16) 0.72290(10) 0.71641(9) 0.0208(5) Uani 1 1 d . . . . .
N151 N 0.99396(18) 0.69958(12) 0.62992(11) 0.0167(5) Uani 1 1 d D . . . .
H151 H 0.9689(15) 0.6712(6) 0.6168(7) 0.019(5) Uiso 1 1 d D U . . .
C152 C 1.0527(2) 0.75617(15) 0.58850(14) 0.0218(7) Uani 1 1 d . . . . .
C153 C 1.0544(3) 0.74715(18) 0.52711(14) 0.0298(8) Uani 1 1 d . . . . .
H171 H 1.0896 0.7071 0.5253 0.037(6) Uiso 1 1 calc R U . . .
H172 H 1.0872 0.7860 0.4977 0.037(6) Uiso 1 1 calc R U . . .
H173 H 0.9876 0.7426 0.5188 0.037(6) Uiso 1 1 calc R U . . .
C154 C 1.0059(3) 0.82150(16) 0.59130(16) 0.0329(9) Uani 1 1 d . . . . .
H174 H 0.9410 0.8229 0.5785 0.034(6) Uiso 1 1 calc R U . . .
H175 H 1.0464 0.8590 0.5652 0.034(6) Uiso 1 1 calc R U . . .
H176 H 1.0002 0.8244 0.6319 0.034(6) Uiso 1 1 calc R U . . .
C155 C 1.1565(3) 0.75468(19) 0.60483(16) 0.0320(8) Uani 1 1 d . . . . .
H177 H 1.1556 0.7635 0.6432 0.036(6) Uiso 1 1 calc R U . . .
H178 H 1.1974 0.7888 0.5746 0.036(6) Uiso 1 1 calc R U . . .
H179 H 1.1830 0.7108 0.6071 0.036(6) Uiso 1 1 calc R U . . .
Mo2 Mo 0.68678(2) 0.19154(2) 0.67301(2) 0.02627(8) Uani 1 1 d . . . . .
O21 O 0.7666(2) 0.24433(11) 0.62131(11) 0.0407(7) Uani 1 1 d . . . . .
O22 O 0.64561(19) 0.23289(10) 0.72321(10) 0.0326(6) Uani 1 1 d . . . . .
N211 N 0.51256(19) 0.12934(12) 0.80478(11) 0.0180(6) Uani 1 1 d D . . . .
H211 H 0.5414(14) 0.1659(5) 0.8008(12) 0.014(5) Uiso 1 1 d D U . . .
C212 C 0.5882(2) 0.08309(14) 0.79551(13) 0.0163(6) Uani 1 1 d . . . . .
H212 H 0.5631 0.0370 0.8175 0.0139(17) Uiso 1 1 calc R U . . .
N213 N 0.59580(19) 0.08926(11) 0.73091(11) 0.0166(5) Uani 1 1 d . . . . .
C214 C 0.4907(2) 0.08801(14) 0.72278(13) 0.0180(7) Uani 1 1 d . . . . .
H214 H 0.4631 0.0424 0.7442 0.0139(17) Uiso 1 1 calc R U . . .
C215 C 0.4487(2) 0.13599(14) 0.75772(13) 0.0179(7) Uani 1 1 d . . . . .
H215 H 0.4549 0.1826 0.7311 0.0139(17) Uiso 1 1 calc R U . . .
O221 O 0.77861(17) 0.13895(10) 0.72248(10) 0.0267(5) Uani 1 1 d . . . . .
C221 C 0.7685(2) 0.12121(15) 0.78260(15) 0.0236(7) Uani 1 1 d . . . . .
C222 C 0.6817(2) 0.09483(14) 0.81814(14) 0.0192(7) Uani 1 1 d . . . . .
C223 C 0.6804(2) 0.07637(15) 0.87949(14) 0.0223(7) Uani 1 1 d . . . . .
H223 H 0.6219 0.0584 0.9039 0.021(4) Uiso 1 1 calc R U . . .
C224 C 0.7626(3) 0.08367(16) 0.90557(16) 0.0281(8) Uani 1 1 d . . . . .
H224 H 0.7602 0.0714 0.9473 0.021(4) Uiso 1 1 calc R U . . .
C225 C 0.8484(3) 0.10920(17) 0.86966(17) 0.0326(9) Uani 1 1 d . . . . .
H225 H 0.9052 0.1142 0.8870 0.021(4) Uiso 1 1 calc R U . . .
C226 C 0.8516(3) 0.12727(16) 0.80912(17) 0.0296(8) Uani 1 1 d . . . . .
H226 H 0.9110 0.1441 0.7851 0.021(4) Uiso 1 1 calc R U . . .
C231 C 0.6456(2) 0.03249(14) 0.71615(13) 0.0171(6) Uani 1 1 d . . . . .
H230 H 0.5987 -0.0063 0.7249 0.0139(17) Uiso 1 1 calc R U . . .
H231 H 0.7001 0.0188 0.7406 0.0139(17) Uiso 1 1 calc R U . . .
C232 C 0.6850(2) 0.05326(14) 0.65134(14) 0.0194(7) Uani 1 1 d . . . . .
O232 O 0.71140(17) 0.11305(10) 0.62656(9) 0.0254(5) Uani 1 1 d . . . . .
N232 N 0.6927(2) 0.00640(12) 0.62442(11) 0.0193(6) Uani 1 1 d D . . . .
H232 H 0.6705(17) -0.0315(5) 0.6445(10) 0.014(5) Uiso 1 1 d D U . . .
C233 C 0.7354(3) 0.01469(15) 0.56200(14) 0.0232(7) Uani 1 1 d . . . . .
C234 C 0.7286(3) -0.05506(17) 0.55349(16) 0.0359(9) Uani 1 1 d . . . . .
H261 H 0.7630 -0.0863 0.5827 0.047(7) Uiso 1 1 calc R U . . .
H262 H 0.7583 -0.0537 0.5137 0.047(7) Uiso 1 1 calc R U . . .
H263 H 0.6600 -0.0696 0.5587 0.047(7) Uiso 1 1 calc R U . . .
C235 C 0.6746(3) 0.0625(2) 0.52043(16) 0.0430(11) Uani 1 1 d . . . . .
H264 H 0.6066 0.0462 0.5287 0.043(7) Uiso 1 1 calc R U . . .
H265 H 0.6995 0.0653 0.4795 0.043(7) Uiso 1 1 calc R U . . .
H266 H 0.6788 0.1067 0.5265 0.043(7) Uiso 1 1 calc R U . . .
C236 C 0.8408(3) 0.0386(2) 0.55278(17) 0.0412(10) Uani 1 1 d . . . . .
H267 H 0.8445 0.0823 0.5598 0.047(7) Uiso 1 1 calc R U . . .
H268 H 0.8689 0.0420 0.5122 0.047(7) Uiso 1 1 calc R U . . .
H269 H 0.8773 0.0069 0.5804 0.047(7) Uiso 1 1 calc R U . . .
O241 O 0.56914(19) 0.20337(10) 0.63277(10) 0.0310(6) Uani 1 1 d . . . . .
C241 C 0.5115(3) 0.16121(16) 0.61739(15) 0.0263(8) Uani 1 1 d . . . . .
C242 C 0.4720(2) 0.10279(15) 0.65967(13) 0.0219(7) Uani 1 1 d . . . . .
C243 C 0.4156(2) 0.05880(17) 0.64225(14) 0.0246(7) Uani 1 1 d . . . . .
H243 H 0.3910 0.0185 0.6702 0.037(5) Uiso 1 1 calc R U . . .
C244 C 0.3948(3) 0.07319(19) 0.58420(15) 0.0332(9) Uani 1 1 d . . . . .
H244 H 0.3562 0.0427 0.5727 0.037(5) Uiso 1 1 calc R U . . .
C245 C 0.4303(3) 0.1319(2) 0.54336(15) 0.0370(10) Uani 1 1 d . . . . .
H245 H 0.4142 0.1424 0.5041 0.037(5) Uiso 1 1 calc R U . . .
C246 C 0.4892(3) 0.17552(18) 0.55933(15) 0.0344(9) Uani 1 1 d . . . . .
H246 H 0.5145 0.2153 0.5308 0.037(5) Uiso 1 1 calc R U . . .
C251 C 0.3421(2) 0.11845(14) 0.78060(14) 0.0195(7) Uani 1 1 d . . . . .
O251 O 0.28220(17) 0.12601(11) 0.74489(9) 0.0264(5) Uani 1 1 d . . . . .
N251 N 0.3198(2) 0.09567(13) 0.83877(11) 0.0214(6) Uani 1 1 d D . . . .
H251 H 0.3700(7) 0.0913(15) 0.8559(7) 0.014(5) Uiso 1 1 d D U . . .
C252 C 0.2212(3) 0.07482(17) 0.87023(15) 0.0282(8) Uani 1 1 d . . . . .
C253 C 0.2307(3) 0.0574(3) 0.93597(17) 0.0560(13) Uani 1 1 d . . . . .
H271 H 0.2814 0.0247 0.9453 0.050(7) Uiso 1 1 calc R U . . .
H272 H 0.1685 0.0387 0.9588 0.050(7) Uiso 1 1 calc R U . . .
H273 H 0.2485 0.0977 0.9460 0.050(7) Uiso 1 1 calc R U . . .
C254 C 0.1521(3) 0.13217(19) 0.85411(19) 0.0424(10) Uani 1 1 d . . . . .
H274 H 0.1791 0.1715 0.8619 0.053(7) Uiso 1 1 calc R U . . .
H275 H 0.0886 0.1195 0.8780 0.053(7) Uiso 1 1 calc R U . . .
H276 H 0.1441 0.1423 0.8122 0.053(7) Uiso 1 1 calc R U . . .
C255 C 0.1864(3) 0.01412(19) 0.85421(19) 0.0425(10) Uani 1 1 d . . . . .
H277 H 0.1870 0.0250 0.8113 0.059(8) Uiso 1 1 calc R U . . .
H278 H 0.1200 0.0010 0.8736 0.059(8) Uiso 1 1 calc R U . . .
H279 H 0.2297 -0.0227 0.8674 0.059(8) Uiso 1 1 calc R U . . .
Mo3 Mo 0.20450(2) 0.37581(2) 0.53091(2) 0.01372(7) Uani 1 1 d . . . . .
O31 O 0.13316(15) 0.37124(10) 0.47810(9) 0.0192(5) Uani 1 1 d . . . . .
O32 O 0.25180(16) 0.45516(10) 0.51083(9) 0.0199(5) Uani 1 1 d . . . . .
N311 N 0.3683(2) 0.44014(13) 0.60952(11) 0.0197(6) Uani 1 1 d D . . . .
H311 H 0.3475(15) 0.4639(11) 0.5789(6) 0.023(5) Uiso 1 1 d D U . . .
C312 C 0.3912(2) 0.37465(14) 0.60282(13) 0.0165(6) Uani 1 1 d . . . . .
H312 H 0.4301 0.3521 0.6352 0.0139(17) Uiso 1 1 calc R U . . .
N313 N 0.29450(18) 0.33847(11) 0.61513(10) 0.0139(5) Uani 1 1 d . . . . .
C314 C 0.2520(2) 0.35472(14) 0.67026(13) 0.0161(6) Uani 1 1 d . . . . .
H314 H 0.2881 0.3290 0.7029 0.0139(17) Uiso 1 1 calc R U . . .
C315 C 0.2846(2) 0.42964(15) 0.65629(13) 0.0175(6) Uani 1 1 d . . . . .
H315 H 0.2305 0.4585 0.6410 0.0139(17) Uiso 1 1 calc R U . . .
O321 O 0.32230(15) 0.33819(10) 0.50095(9) 0.0168(4) Uani 1 1 d . . . . .
C321 C 0.4159(2) 0.35878(14) 0.49900(13) 0.0163(6) Uani 1 1 d . . . . .
C322 C 0.4510(2) 0.37645(14) 0.54504(13) 0.0168(6) Uani 1 1 d . . . . .
C323 C 0.5491(2) 0.39547(17) 0.53855(14) 0.0254(7) Uani 1 1 d . . . . .
H323 H 0.5738 0.4075 0.5698 0.024(4) Uiso 1 1 calc R U . . .
C324 C 0.6115(3) 0.39740(18) 0.48835(15) 0.0292(8) Uani 1 1 d . . . . .
H324 H 0.6778 0.4111 0.4850 0.024(4) Uiso 1 1 calc R U . . .
C325 C 0.5762(2) 0.37916(16) 0.44279(14) 0.0251(7) Uani 1 1 d . . . . .
H325 H 0.6186 0.3797 0.4082 0.024(4) Uiso 1 1 calc R U . . .
C326 C 0.4795(2) 0.36018(15) 0.44778(13) 0.0205(7) Uani 1 1 d . . . . .
H326 H 0.4556 0.3479 0.4164 0.024(4) Uiso 1 1 calc R U . . .
C331 C 0.3055(2) 0.26589(13) 0.62671(13) 0.0144(6) Uani 1 1 d . . . . .
H330 H 0.3152 0.2457 0.6690 0.0139(17) Uiso 1 1 calc R U . . .
H331 H 0.3640 0.2571 0.6014 0.0139(17) Uiso 1 1 calc R U . . .
C332 C 0.2155(2) 0.23467(14) 0.61344(12) 0.0138(6) Uani 1 1 d . . . . .
O332 O 0.16669(15) 0.26885(9) 0.57513(9) 0.0152(4) Uani 1 1 d . . . . .
N332 N 0.19598(18) 0.17155(12) 0.64165(11) 0.0154(5) Uani 1 1 d D . . . .
H332 H 0.2292(11) 0.1558(14) 0.6694(5) 0.023(5) Uiso 1 1 d D U . . .
C333 C 0.1154(2) 0.12953(15) 0.63357(13) 0.0183(7) Uani 1 1 d . . . . .
C334 C 0.1283(3) 0.06015(15) 0.67484(16) 0.0288(8) Uani 1 1 d . . . . .
H361 H 0.1939 0.0454 0.6655 0.035(6) Uiso 1 1 calc R U . . .
H362 H 0.0800 0.0289 0.6696 0.035(6) Uiso 1 1 calc R U . . .
H363 H 0.1193 0.0618 0.7159 0.035(6) Uiso 1 1 calc R U . . .
C335 C 0.0176(2) 0.15703(17) 0.65080(16) 0.0271(8) Uani 1 1 d . . . . .
H364 H 0.0143 0.1598 0.6914 0.031(6) Uiso 1 1 calc R U . . .
H365 H -0.0352 0.1275 0.6481 0.031(6) Uiso 1 1 calc R U . . .
H366 H 0.0111 0.2015 0.6240 0.031(6) Uiso 1 1 calc R U . . .
C336 C 0.1255(3) 0.12729(16) 0.56961(14) 0.0251(7) Uani 1 1 d . . . . .
H367 H 0.1158 0.1717 0.5436 0.023(5) Uiso 1 1 calc R U . . .
H368 H 0.0765 0.0959 0.5653 0.023(5) Uiso 1 1 calc R U . . .
H369 H 0.1907 0.1129 0.5588 0.023(5) Uiso 1 1 calc R U . . .
O341 O 0.10606(15) 0.38889(10) 0.59203(9) 0.0176(5) Uani 1 1 d . . . . .
C341 C 0.0774(2) 0.35275(14) 0.64819(13) 0.0155(6) Uani 1 1 d . . . . .
C342 C 0.1461(2) 0.33512(14) 0.68845(13) 0.0155(6) Uani 1 1 d . . . . .
C343 C 0.1144(2) 0.29634(14) 0.74574(13) 0.0173(6) Uani 1 1 d . . . . .
H343 H 0.1604 0.2832 0.7731 0.010(4) Uiso 1 1 calc R U . . .
C344 C 0.0174(2) 0.27653(14) 0.76376(14) 0.0205(7) Uani 1 1 d . . . . .
H344 H -0.0028 0.2505 0.8032 0.010(4) Uiso 1 1 calc R U . . .
C345 C -0.0503(2) 0.29508(14) 0.72358(14) 0.0196(7) Uani 1 1 d . . . . .
H345 H -0.1169 0.2817 0.7356 0.010(4) Uiso 1 1 calc R U . . .
C346 C -0.0203(2) 0.33310(14) 0.66602(14) 0.0194(7) Uani 1 1 d . . . . .
H346 H -0.0665 0.3457 0.6387 0.010(4) Uiso 1 1 calc R U . . .
C351 C 0.3122(2) 0.44478(14) 0.71183(13) 0.0177(7) Uani 1 1 d . . . . .
O351 O 0.25439(16) 0.42913(11) 0.75782(9) 0.0245(5) Uani 1 1 d . . . . .
N351 N 0.39854(19) 0.47511(13) 0.70502(11) 0.0184(6) Uani 1 1 d D . . . .
H351 H 0.4303(14) 0.4817(15) 0.6714(4) 0.023(5) Uiso 1 1 d D U . . .
C352 C 0.4465(2) 0.49607(15) 0.74961(14) 0.0210(7) Uani 1 1 d . . . . .
C353 C 0.5373(3) 0.53722(18) 0.71603(15) 0.0299(8) Uani 1 1 d . . . . .
H371 H 0.5785 0.5104 0.6958 0.037(6) Uiso 1 1 calc R U . . .
H372 H 0.5736 0.5508 0.7439 0.037(6) Uiso 1 1 calc R U . . .
H373 H 0.5179 0.5768 0.6869 0.037(6) Uiso 1 1 calc R U . . .
C354 C 0.3776(3) 0.53796(17) 0.77824(16) 0.0291(8) Uani 1 1 d . . . . .
H374 H 0.3574 0.5758 0.7476 0.034(6) Uiso 1 1 calc R U . . .
H375 H 0.4111 0.5543 0.8057 0.034(6) Uiso 1 1 calc R U . . .
H376 H 0.3202 0.5107 0.7998 0.034(6) Uiso 1 1 calc R U . . .
C355 C 0.4754(3) 0.43521(17) 0.79597(16) 0.0322(8) Uani 1 1 d . . . . .
H377 H 0.4168 0.4095 0.8177 0.043(7) Uiso 1 1 calc R U . . .
H378 H 0.5117 0.4494 0.8235 0.043(7) Uiso 1 1 calc R U . . .
H379 H 0.5164 0.4075 0.7766 0.043(7) Uiso 1 1 calc R U . . .
Mo4 Mo 0.72426(2) 0.78218(2) 0.92549(2) 0.01471(7) Uani 1 1 d . . . . .
O41 O 0.75900(16) 0.80077(10) 0.98547(9) 0.0214(5) Uani 1 1 d . . . . .
O42 O 0.59997(16) 0.77337(10) 0.93794(9) 0.0205(5) Uani 1 1 d . . . . .
N411 N 0.57166(19) 0.74561(12) 0.82710(11) 0.0183(6) Uani 1 1 d D . . . .
H411 H 0.5494(19) 0.7516(11) 0.8596(4) 0.023(5) Uiso 1 1 d D U . . .
C412 C 0.6572(2) 0.70468(14) 0.83505(13) 0.0154(6) Uani 1 1 d . . . . .
H412 H 0.6715 0.6885 0.7993 0.0139(17) Uiso 1 1 calc R U . . .
N413 N 0.73781(17) 0.75297(11) 0.83366(10) 0.0132(5) Uani 1 1 d . . . . .
C414 C 0.7207(2) 0.80806(14) 0.78021(13) 0.0155(6) Uani 1 1 d . . . . .
H414 H 0.7389 0.7921 0.7447 0.0139(17) Uiso 1 1 calc R U . . .
C415 C 0.6076(2) 0.81242(14) 0.78884(13) 0.0163(6) Uani 1 1 d . . . . .
H415 H 0.5892 0.8466 0.8098 0.0139(17) Uiso 1 1 calc R U . . .
O421 O 0.74656(15) 0.68721(10) 0.94781(9) 0.0176(5) Uani 1 1 d . . . . .
C421 C 0.6912(2) 0.63771(14) 0.93927(13) 0.0170(6) Uani 1 1 d . . . . .
C422 C 0.6460(2) 0.64448(14) 0.88838(13) 0.0146(6) Uani 1 1 d . . . . .
C423 C 0.5924(2) 0.59009(14) 0.88423(13) 0.0175(6) Uani 1 1 d . . . . .
H423 H 0.5616 0.5941 0.8499 0.020(4) Uiso 1 1 calc R U . . .
C424 C 0.5830(2) 0.53076(15) 0.92847(14) 0.0216(7) Uani 1 1 d . . . . .
H424 H 0.5449 0.4947 0.9251 0.020(4) Uiso 1 1 calc R U . . .
C425 C 0.6301(2) 0.52444(15) 0.97823(14) 0.0220(7) Uani 1 1 d . . . . .
H425 H 0.6252 0.4836 1.0087 0.020(4) Uiso 1 1 calc R U . . .
C426 C 0.6835(2) 0.57727(15) 0.98327(14) 0.0202(7) Uani 1 1 d . . . . .
H426 H 0.7157 0.5725 1.0173 0.020(4) Uiso 1 1 calc R U . . .
C431 C 0.8345(2) 0.72436(14) 0.82521(13) 0.0145(6) Uani 1 1 d . . . . .
H430 H 0.8533 0.7282 0.7825 0.0139(17) Uiso 1 1 calc R U . . .
H431 H 0.8320 0.6762 0.8478 0.0139(17) Uiso 1 1 calc R U . . .
C432 C 0.9089(2) 0.76164(14) 0.84675(13) 0.0145(6) Uani 1 1 d . . . . .
O432 O 0.88043(15) 0.78876(10) 0.88673(9) 0.0174(4) Uani 1 1 d . . . . .
N432 N 0.99905(18) 0.76185(12) 0.82313(11) 0.0163(5) Uani 1 1 d D . . . .
H432 H 1.012(2) 0.7452(7) 0.7950(5) 0.023(5) Uiso 1 1 d D U . . .
C433 C 1.0847(2) 0.79539(15) 0.83630(15) 0.0218(7) Uani 1 1 d . . . . .
C434 C 1.1731(2) 0.77677(17) 0.80003(16) 0.0275(8) Uani 1 1 d . . . . .
H461 H 1.1804 0.7285 0.8130 0.030(6) Uiso 1 1 calc R U . . .
H462 H 1.2316 0.7992 0.8056 0.030(6) Uiso 1 1 calc R U . . .
H463 H 1.1639 0.7906 0.7581 0.030(6) Uiso 1 1 calc R U . . .
C435 C 1.0722(3) 0.87082(17) 0.8154(2) 0.0397(10) Uani 1 1 d . . . . .
H464 H 1.0696 0.8848 0.7727 0.051(7) Uiso 1 1 calc R U . . .
H465 H 1.1273 0.8937 0.8245 0.051(7) Uiso 1 1 calc R U . . .
H466 H 1.0116 0.8821 0.8357 0.051(7) Uiso 1 1 calc R U . . .
C436 C 1.0945(3) 0.7699(2) 0.90200(16) 0.0368(9) Uani 1 1 d . . . . .
H467 H 1.0371 0.7816 0.9248 0.052(7) Uiso 1 1 calc R U . . .
H468 H 1.1530 0.7902 0.9101 0.052(7) Uiso 1 1 calc R U . . .
H469 H 1.0998 0.7214 0.9132 0.052(7) Uiso 1 1 calc R U . . .
O441 O 0.72526(15) 0.87207(9) 0.87071(9) 0.0180(5) Uani 1 1 d . . . . .
C441 C 0.7790(2) 0.89995(14) 0.81813(14) 0.0178(6) Uani 1 1 d . . . . .
C442 C 0.7802(2) 0.87054(14) 0.77234(13) 0.0170(6) Uani 1 1 d . . . . .
C443 C 0.8379(2) 0.89953(15) 0.71925(14) 0.0204(7) Uani 1 1 d . . . . .
H443 H 0.8404 0.8791 0.6882 0.023(4) Uiso 1 1 calc R U . . .
C444 C 0.8922(2) 0.95822(15) 0.71082(15) 0.0249(7) Uani 1 1 d . . . . .
H444 H 0.9316 0.9776 0.6744 0.023(4) Uiso 1 1 calc R U . . .
C445 C 0.8881(2) 0.98778(15) 0.75599(16) 0.0268(8) Uani 1 1 d . . . . .
H445 H 0.9242 1.0280 0.7503 0.023(4) Uiso 1 1 calc R U . . .
C446 C 0.8320(2) 0.95949(15) 0.80936(15) 0.0233(7) Uani 1 1 d . . . . .
H446 H 0.8294 0.9804 0.8401 0.023(4) Uiso 1 1 calc R U . . .
C451 C 0.5673(2) 0.83092(14) 0.72963(13) 0.0168(6) Uani 1 1 d . . . . .
O451 O 0.59989(16) 0.88097(10) 0.68999(9) 0.0227(5) Uani 1 1 d . . . . .
N451 N 0.49683(19) 0.78983(12) 0.72612(11) 0.0169(5) Uani 1 1 d D . . . .
H451 H 0.482(2) 0.7592(8) 0.7576(5) 0.023(5) Uiso 1 1 d D U . . .
C452 C 0.4407(2) 0.79510(15) 0.67606(14) 0.0203(7) Uani 1 1 d . . . . .
C453 C 0.3722(2) 0.73369(17) 0.69437(16) 0.0283(8) Uani 1 1 d . . . . .
H471 H 0.4106 0.6935 0.7020 0.042(6) Uiso 1 1 calc R U . . .
H472 H 0.3328 0.7346 0.6626 0.042(6) Uiso 1 1 calc R U . . .
H473 H 0.3294 0.7336 0.7303 0.042(6) Uiso 1 1 calc R U . . .
C454 C 0.3839(3) 0.85856(17) 0.66447(16) 0.0318(8) Uani 1 1 d . . . . .
H474 H 0.3405 0.8585 0.7001 0.039(6) Uiso 1 1 calc R U . . .
H475 H 0.3454 0.8611 0.6320 0.039(6) Uiso 1 1 calc R U . . .
H476 H 0.4294 0.8971 0.6538 0.039(6) Uiso 1 1 calc R U . . .
C455 C 0.5097(3) 0.7934(2) 0.62154(15) 0.0354(9) Uani 1 1 d . . . . .
H477 H 0.5583 0.8300 0.6121 0.049(7) Uiso 1 1 calc R U . . .
H478 H 0.4725 0.7983 0.5881 0.049(7) Uiso 1 1 calc R U . . .
H479 H 0.5424 0.7509 0.6294 0.049(7) Uiso 1 1 calc R U . . .
N1 N 0.6553(3) 0.32497(17) 1.0960(2) 0.0571(7) Uani 1 1 d . . . . .
C11 C 0.6182(3) 0.3360(2) 1.0525(2) 0.0571(7) Uani 1 1 d . . . . .
C12 C 0.5673(3) 0.3489(2) 1.0020(2) 0.0571(7) Uani 1 1 d . . . . .
H120 H 0.5410 0.3070 0.9987 0.063 Uiso 1 1 calc R U . . .
H121 H 0.6121 0.3701 0.9664 0.063 Uiso 1 1 calc R U . . .
H122 H 0.5139 0.3786 1.0061 0.063 Uiso 1 1 calc R U . . .
N2 N 0.6294(4) 0.2079(2) 0.9602(2) 0.0767(9) Uani 1 1 d . . . . .
C21 C 0.6978(4) 0.2330(2) 0.9306(3) 0.0767(9) Uani 1 1 d . . . . .
C22 C 0.7825(4) 0.2656(2) 0.8949(3) 0.0767(9) Uani 1 1 d . . . . .
H220 H 0.7899 0.3100 0.9000 0.084 Uiso 1 1 calc R U . . .
H221 H 0.7769 0.2697 0.8534 0.084 Uiso 1 1 calc R U . . .
H222 H 0.8396 0.2398 0.9066 0.084 Uiso 1 1 calc R U . . .
N3 N 0.8549(3) 0.4312(2) 0.3941(2) 0.0640(8) Uani 1 1 d . . . . .
C31 C 0.8811(4) 0.4326(3) 0.4352(3) 0.0640(8) Uani 1 1 d . . . . .
C32 C 0.9124(4) 0.4314(2) 0.4910(2) 0.0640(8) Uani 1 1 d . . . . .
H320 H 0.8791 0.3942 0.5222 0.070 Uiso 1 1 calc R U . . .
H321 H 0.8966 0.4733 0.5000 0.070 Uiso 1 1 calc R U . . .
H322 H 0.9829 0.4257 0.4890 0.070 Uiso 1 1 calc R U . . .
N4 N 0.7332(2) 0.71004(15) 0.68646(13) 0.0351(5) Uani 1 1 d . . . . .
C41 C 0.7433(3) 0.72684(19) 0.63653(17) 0.0351(5) Uani 1 1 d . . . . .
C42 C 0.7571(3) 0.74899(19) 0.57239(16) 0.0351(5) Uani 1 1 d . . . . .
H420 H 0.7009 0.7342 0.5573 0.039 Uiso 1 1 calc R U . . .
H421 H 0.8163 0.7301 0.5577 0.039 Uiso 1 1 calc R U . . .
H422 H 0.7634 0.7976 0.5589 0.039 Uiso 1 1 calc R U . . .
N5 N 0.3848(3) 0.27254(19) 0.78360(17) 0.0565(7) Uani 1 1 d . . . . .
C51 C 0.4046(4) 0.2621(2) 0.8298(2) 0.0565(7) Uani 1 1 d . . . . .
C52 C 0.4305(4) 0.2494(2) 0.8891(2) 0.0565(7) Uani 1 1 d . . . . .
H520 H 0.4381 0.2917 0.8983 0.062 Uiso 1 1 calc R U . . .
H521 H 0.4919 0.2261 0.8919 0.062 Uiso 1 1 calc R U . . .
H522 H 0.3790 0.2218 0.9174 0.062 Uiso 1 1 calc R U . . .
N6 N 0.4050(3) 0.92346(17) 0.78982(18) 0.0537(7) Uani 1 1 d . . . . .
C61 C 0.3914(4) 0.8889(2) 0.8366(2) 0.0537(7) Uani 1 1 d . . . . .
C62 C 0.3724(4) 0.8435(2) 0.8956(2) 0.0537(7) Uani 1 1 d . . . . .
H620 H 0.3304 0.8645 0.9208 0.059 Uiso 1 1 calc R U . . .
H621 H 0.4341 0.8326 0.9119 0.059 Uiso 1 1 calc R U . . .
H622 H 0.3400 0.8027 0.8939 0.059 Uiso 1 1 calc R U . . .
N7 N 0.4453(3) 0.98282(18) 0.93054(19) 0.0571(7) Uani 1 1 d . . . . .
C71 C 0.4961(4) 0.9468(2) 0.9573(2) 0.0571(7) Uani 1 1 d . . . . .
C72 C 0.5616(4) 0.9027(2) 0.9892(2) 0.0571(7) Uani 1 1 d . . . . .
H720 H 0.5415 0.8567 0.9933 0.063 Uiso 1 1 calc R U . . .
H721 H 0.5611 0.9091 1.0285 0.063 Uiso 1 1 calc R U . . .
H722 H 0.6275 0.9120 0.9679 0.063 Uiso 1 1 calc R U . . .
N8 N -0.0671(5) 0.1069(4) 0.9938(3) 0.0476(13) Uani 0.5 1 d . . P A 1
C81 C -0.0069(6) 0.0921(5) 1.0209(3) 0.0476(13) Uani 0.5 1 d . . P A 1
C82 C 0.0689(6) 0.0772(5) 1.0568(3) 0.0476(13) Uani 0.5 1 d . . P A 1
H820 H 0.1243 0.1083 1.0390 0.052 Uiso 0.5 1 calc R U P A 1
H821 H 0.0893 0.0316 1.0600 0.052 Uiso 0.5 1 calc R U P A 1
H822 H 0.0458 0.0811 1.0961 0.052 Uiso 0.5 1 calc R U P A 1

loop_
_atom_site_aniso_label
_atom_site_aniso_U_11
_atom_site_aniso_U_22
_atom_site_aniso_U_33
_atom_site_aniso_U_23
_atom_site_aniso_U_13
_atom_site_aniso_U_12
Mo1 0.01502(15) 0.01934(13) 0.01577(14) -0.00649(11) 0.00625(11) -0.00241(11)
O11 0.0245(13) 0.0286(12) 0.0236(12) -0.0078(10) 0.0106(10) -0.0047(10)
O12 0.0170(12) 0.0267(12) 0.0255(12) -0.0096(10) 0.0039(10) -0.0007(9)
N111 0.0151(14) 0.0140(12) 0.0180(13) -0.0059(10) -0.0008(11) -0.0025(11)
C112 0.0131(16) 0.0147(14) 0.0138(14) -0.0041(11) 0.0003(12) -0.0013(12)
N113 0.0139(13) 0.0137(12) 0.0122(12) -0.0060(10) 0.0002(10) -0.0012(10)
C114 0.0142(16) 0.0133(14) 0.0146(15) -0.0052(11) 0.0032(12) -0.0024(12)
C115 0.0123(16) 0.0165(14) 0.0165(15) -0.0077(12) -0.0005(12) -0.0004(12)
O121 0.0215(12) 0.0181(10) 0.0154(11) -0.0036(9) 0.0034(9) -0.0057(9)
C121 0.0123(16) 0.0173(15) 0.0214(16) -0.0081(13) 0.0007(13) 0.0020(12)
C122 0.0111(15) 0.0140(14) 0.0198(15) -0.0075(12) -0.0003(12) -0.0007(12)
C123 0.0203(18) 0.0140(14) 0.0214(16) -0.0022(12) -0.0026(13) -0.0016(12)
C124 0.0264(19) 0.0207(16) 0.0263(18) -0.0052(14) -0.0133(15) -0.0030(14)
C125 0.0219(19) 0.0165(15) 0.0357(19) -0.0082(14) -0.0104(15) -0.0053(13)
C126 0.0192(18) 0.0119(14) 0.0295(18) -0.0038(13) -0.0015(14) -0.0045(12)
C131 0.0139(16) 0.0146(14) 0.0116(14) -0.0050(11) 0.0026(12) -0.0006(12)
C132 0.0217(18) 0.0102(13) 0.0144(15) -0.0046(11) 0.0016(13) -0.0026(12)
O132 0.0204(12) 0.0202(11) 0.0130(10) -0.0057(9) 0.0044(9) 0.0000(9)
N132 0.0201(15) 0.0200(13) 0.0089(12) -0.0032(10) 0.0048(11) -0.0001(11)
C133 0.0286(19) 0.0233(16) 0.0103(15) -0.0031(12) -0.0018(13) 0.0049(14)
C134 0.039(2) 0.046(2) 0.0143(17) -0.0057(15) -0.0053(15) 0.0166(18)
C135 0.033(2) 0.0359(19) 0.0170(16) -0.0123(15) -0.0049(15) 0.0085(16)
C136 0.060(3) 0.0281(19) 0.0231(19) -0.0011(15) -0.0077(18) -0.0026(18)
O141 0.0197(12) 0.0218(11) 0.0199(11) -0.0105(9) 0.0050(9) -0.0007(9)
C141 0.0249(19) 0.0150(14) 0.0189(16) -0.0079(12) -0.0005(13) 0.0029(13)
C142 0.0192(17) 0.0119(14) 0.0158(15) -0.0070(12) -0.0015(12) 0.0005(12)
C143 0.0245(19) 0.0175(15) 0.0205(16) -0.0086(13) -0.0011(14) 0.0005(13)
C144 0.028(2) 0.0259(17) 0.034(2) -0.0139(15) -0.0121(16) -0.0001(15)
C145 0.044(2) 0.0271(18) 0.0220(18) -0.0146(15) -0.0119(16) 0.0025(16)
C146 0.042(2) 0.0239(17) 0.0168(16) -0.0120(14) -0.0011(15) 0.0025(15)
C151 0.0117(16) 0.0156(14) 0.0196(16) -0.0066(12) -0.0006(12) 0.0016(12)
O151 0.0228(13) 0.0188(11) 0.0222(12) -0.0088(9) -0.0014(10) -0.0042(9)
N151 0.0152(14) 0.0142(12) 0.0200(14) -0.0042(10) -0.0010(11) -0.0056(10)
C152 0.0199(18) 0.0214(16) 0.0200(16) 0.0000(13) -0.0009(13) -0.0073(13)
C153 0.029(2) 0.0342(19) 0.0202(17) 0.0000(15) 0.0000(15) -0.0098(16)
C154 0.040(2) 0.0190(17) 0.034(2) 0.0004(15) -0.0010(17) -0.0069(16)
C155 0.0195(19) 0.043(2) 0.0279(19) -0.0038(16) 0.0026(15) -0.0133(16)
Mo2 0.03763(19) 0.01044(13) 0.02597(16) -0.00438(11) 0.01296(13) -0.00452(12)
O21 0.061(2) 0.0197(12) 0.0341(15) -0.0049(11) 0.0180(13) -0.0107(12)
O22 0.0457(17) 0.0148(11) 0.0333(14) -0.0085(10) 0.0149(12) -0.0056(11)
N211 0.0193(15) 0.0142(12) 0.0203(14) -0.0055(11) -0.0002(11) 0.0012(11)
C212 0.0179(17) 0.0149(14) 0.0138(15) -0.0023(12) 0.0031(12) -0.0013(12)
N213 0.0216(15) 0.0111(12) 0.0163(13) -0.0043(10) 0.0012(11) 0.0024(10)
C214 0.0222(18) 0.0119(14) 0.0172(15) -0.0013(12) 0.0016(13) 0.0018(12)
C215 0.0229(18) 0.0151(14) 0.0137(15) -0.0022(12) 0.0004(13) 0.0025(13)
O221 0.0259(14) 0.0226(12) 0.0297(13) -0.0099(10) 0.0101(10) -0.0073(10)
C221 0.0218(19) 0.0150(15) 0.035(2) -0.0121(14) 0.0028(15) -0.0028(13)
C222 0.0213(18) 0.0141(14) 0.0234(17) -0.0083(13) 0.0000(14) 0.0009(13)
C223 0.0175(18) 0.0213(16) 0.0299(18) -0.0114(14) 0.0006(14) -0.0026(13)
C224 0.027(2) 0.0279(18) 0.032(2) -0.0122(15) -0.0064(16) 0.0003(15)
C225 0.0191(19) 0.0340(19) 0.052(2) -0.0235(18) -0.0070(17) -0.0028(15)
C226 0.0202(19) 0.0242(17) 0.047(2) -0.0199(16) 0.0074(16) -0.0071(14)
C231 0.0200(17) 0.0107(14) 0.0191(16) -0.0037(12) 0.0021(13) 0.0008(12)
C232 0.0194(18) 0.0152(15) 0.0214(16) -0.0040(13) 0.0034(13) 0.0014(13)
O232 0.0359(15) 0.0138(11) 0.0219(12) -0.0037(9) 0.0109(10) -0.0026(10)
N232 0.0239(16) 0.0123(12) 0.0187(14) -0.0030(11) 0.0056(11) -0.0018(11)
C233 0.030(2) 0.0198(16) 0.0183(16) -0.0063(13) 0.0066(14) -0.0003(14)
C234 0.054(3) 0.0285(19) 0.0261(19) -0.0145(16) 0.0055(18) 0.0006(18)
C235 0.060(3) 0.044(2) 0.0205(19) -0.0057(17) 0.0034(18) 0.021(2)
C236 0.039(2) 0.051(2) 0.033(2) -0.0178(19) 0.0162(18) -0.0104(19)
O241 0.0459(17) 0.0159(11) 0.0255(13) 0.0004(10) 0.0030(11) 0.0089(11)
C241 0.034(2) 0.0195(16) 0.0243(18) -0.0071(14) 0.0010(15) 0.0131(15)
C242 0.0259(19) 0.0233(16) 0.0157(16) -0.0052(13) -0.0003(14) 0.0105(14)
C243 0.0245(19) 0.0303(18) 0.0207(17) -0.0099(14) -0.0031(14) 0.0116(15)
C244 0.029(2) 0.049(2) 0.0263(19) -0.0188(18) -0.0055(16) 0.0150(18)
C245 0.039(2) 0.057(2) 0.0162(18) -0.0108(17) -0.0082(16) 0.025(2)
C246 0.043(2) 0.035(2) 0.0170(17) 0.0011(15) 0.0059(16) 0.0223(18)
C251 0.0245(19) 0.0138(14) 0.0198(16) -0.0053(12) 0.0001(14) 0.0029(13)
O251 0.0244(14) 0.0357(13) 0.0183(12) -0.0052(10) -0.0052(10) 0.0050(10)
N251 0.0190(15) 0.0260(14) 0.0162(14) -0.0021(11) -0.0001(11) 0.0000(12)
C252 0.025(2) 0.0311(18) 0.0244(18) -0.0052(15) 0.0065(15) -0.0080(15)
C253 0.045(3) 0.087(4) 0.026(2) -0.006(2) 0.0107(19) -0.023(3)
C254 0.028(2) 0.040(2) 0.054(3) -0.0127(19) 0.0139(19) 0.0000(18)
C255 0.043(3) 0.033(2) 0.047(2) -0.0084(18) 0.002(2) -0.0147(18)
Mo3 0.01291(14) 0.01532(13) 0.01265(13) -0.00364(10) -0.00134(10) -0.00046(10)
O31 0.0170(12) 0.0230(11) 0.0174(11) -0.0051(9) -0.0036(9) -0.0015(9)
O32 0.0211(12) 0.0196(11) 0.0175(11) -0.0036(9) -0.0001(9) -0.0015(9)
N311 0.0233(16) 0.0223(14) 0.0131(13) -0.0055(11) 0.0003(11) -0.0066(11)
C312 0.0155(17) 0.0204(15) 0.0148(15) -0.0063(12) -0.0035(12) -0.0047(12)
N313 0.0142(14) 0.0147(12) 0.0129(12) -0.0046(10) -0.0001(10) -0.0027(10)
C314 0.0177(17) 0.0153(14) 0.0158(15) -0.0054(12) -0.0020(13) -0.0013(12)
C315 0.0162(17) 0.0202(15) 0.0169(15) -0.0073(12) -0.0011(13) -0.0029(13)
O321 0.0118(11) 0.0210(11) 0.0189(11) -0.0084(9) -0.0003(9) -0.0020(9)
C321 0.0139(16) 0.0164(14) 0.0172(15) -0.0030(12) -0.0007(12) 0.0004(12)
C322 0.0139(16) 0.0185(15) 0.0166(15) -0.0037(12) 0.0009(12) -0.0033(12)
C323 0.0190(18) 0.0374(19) 0.0205(17) -0.0090(15) -0.0034(14) -0.0078(15)
C324 0.0134(18) 0.043(2) 0.0279(19) -0.0070(16) 0.0025(14) -0.0098(15)
C325 0.0203(19) 0.0326(18) 0.0191(17) -0.0065(14) 0.0088(14) -0.0038(14)
C326 0.0202(18) 0.0250(16) 0.0165(16) -0.0072(13) 0.0005(13) -0.0017(13)
C331 0.0139(16) 0.0134(14) 0.0156(15) -0.0040(12) -0.0006(12) -0.0016(12)
C332 0.0107(15) 0.0173(14) 0.0143(15) -0.0074(12) 0.0021(12) 0.0007(12)
O332 0.0129(11) 0.0158(10) 0.0169(11) -0.0043(8) -0.0029(9) -0.0016(8)
N332 0.0136(14) 0.0154(12) 0.0169(13) -0.0041(10) -0.0025(11) -0.0018(10)
C333 0.0155(17) 0.0186(15) 0.0210(16) -0.0065(13) -0.0004(13) -0.0035(12)
C334 0.025(2) 0.0195(16) 0.039(2) -0.0024(15) -0.0077(16) -0.0073(14)
C335 0.0159(18) 0.0307(18) 0.035(2) -0.0129(16) 0.0041(15) -0.0027(14)
C336 0.0237(19) 0.0284(18) 0.0277(18) -0.0152(15) -0.0027(15) -0.0049(14)
O341 0.0157(12) 0.0196(11) 0.0158(11) -0.0031(9) 0.0002(9) 0.0024(9)
C341 0.0172(17) 0.0127(14) 0.0169(15) -0.0063(12) 0.0018(12) 0.0002(12)
C342 0.0165(17) 0.0139(14) 0.0175(15) -0.0080(12) 0.0010(12) -0.0012(12)
C343 0.0199(17) 0.0168(15) 0.0169(15) -0.0076(12) -0.0024(13) -0.0021(12)
C344 0.0264(19) 0.0166(15) 0.0172(16) -0.0066(12) 0.0070(14) -0.0033(13)
C345 0.0139(17) 0.0172(15) 0.0273(17) -0.0102(13) 0.0077(13) -0.0023(12)
C346 0.0177(17) 0.0189(15) 0.0240(17) -0.0103(13) -0.0022(13) 0.0039(13)
C351 0.0190(17) 0.0169(15) 0.0183(16) -0.0066(12) -0.0026(13) -0.0004(13)
O351 0.0221(13) 0.0334(13) 0.0198(12) -0.0125(10) 0.0031(10) -0.0091(10)
N351 0.0189(15) 0.0239(14) 0.0142(13) -0.0091(11) -0.0003(11) -0.0045(11)
C352 0.0200(18) 0.0262(17) 0.0204(16) -0.0117(13) -0.0045(13) -0.0027(14)
C353 0.022(2) 0.042(2) 0.0280(19) -0.0138(16) -0.0032(15) -0.0100(16)
C354 0.029(2) 0.0308(18) 0.034(2) -0.0201(16) -0.0030(16) -0.0035(15)
C355 0.033(2) 0.036(2) 0.031(2) -0.0117(16) -0.0107(17) 0.0016(17)
Mo4 0.01294(14) 0.01529(13) 0.01584(13) -0.00560(10) 0.00138(10) -0.00164(10)
O41 0.0215(13) 0.0219(11) 0.0229(12) -0.0105(9) -0.0014(10) 0.0000(9)
O42 0.0184(12) 0.0213(11) 0.0206(11) -0.0065(9) 0.0035(9) -0.0021(9)
N411 0.0153(14) 0.0215(13) 0.0147(13) -0.0008(11) 0.0007(11) -0.0029(11)
C412 0.0123(16) 0.0160(14) 0.0167(15) -0.0035(12) -0.0003(12) -0.0054(12)
N413 0.0088(13) 0.0134(12) 0.0162(13) -0.0026(10) -0.0014(10) -0.0015(10)
C414 0.0132(16) 0.0165(14) 0.0150(15) -0.0021(12) -0.0003(12) -0.0025(12)
C415 0.0124(16) 0.0167(14) 0.0174(15) -0.0017(12) -0.0008(12) -0.0031(12)
O421 0.0175(12) 0.0169(10) 0.0193(11) -0.0062(9) -0.0036(9) -0.0011(9)
C421 0.0138(16) 0.0173(15) 0.0184(15) -0.0050(12) 0.0037(12) -0.0033(12)
C422 0.0093(15) 0.0161(14) 0.0166(15) -0.0042(12) 0.0048(12) -0.0007(12)
C423 0.0139(16) 0.0205(15) 0.0177(15) -0.0071(12) 0.0040(12) -0.0033(12)
C424 0.0187(18) 0.0163(15) 0.0277(18) -0.0066(13) 0.0059(14) -0.0074(13)
C425 0.0231(18) 0.0145(15) 0.0226(17) 0.0015(13) 0.0037(14) -0.0021(13)
C426 0.0187(18) 0.0200(15) 0.0190(16) -0.0019(13) -0.0004(13) 0.0000(13)
C431 0.0119(16) 0.0152(14) 0.0180(15) -0.0083(12) -0.0001(12) -0.0005(12)
C432 0.0128(16) 0.0130(14) 0.0169(15) -0.0033(12) -0.0015(12) 0.0000(12)
O432 0.0135(11) 0.0188(10) 0.0221(11) -0.0100(9) -0.0008(9) -0.0005(9)
N432 0.0119(14) 0.0180(13) 0.0210(14) -0.0095(11) 0.0000(11) -0.0006(10)
C433 0.0101(16) 0.0251(16) 0.0339(19) -0.0158(14) 0.0006(14) -0.0041(13)
C434 0.0150(18) 0.0338(19) 0.035(2) -0.0138(16) -0.0005(15) -0.0015(14)
C435 0.020(2) 0.0266(19) 0.076(3) -0.0224(19) -0.002(2) -0.0039(15)
C436 0.017(2) 0.063(3) 0.038(2) -0.029(2) -0.0026(16) -0.0013(18)
O441 0.0171(12) 0.0154(10) 0.0207(11) -0.0062(9) 0.0035(9) -0.0018(9)
C441 0.0122(16) 0.0142(14) 0.0233(17) -0.0009(12) 0.0009(13) 0.0006(12)
C442 0.0118(16) 0.0148(14) 0.0219(16) -0.0012(12) -0.0017(13) -0.0010(12)
C443 0.0148(17) 0.0207(16) 0.0233(17) -0.0030(13) -0.0011(13) -0.0022(13)
C444 0.0175(18) 0.0209(16) 0.0302(19) 0.0004(14) 0.0021(14) -0.0053(13)
C445 0.0167(18) 0.0151(15) 0.044(2) -0.0037(15) 0.0023(15) -0.0057(13)
C446 0.0187(18) 0.0167(15) 0.0352(19) -0.0099(14) -0.0001(15) -0.0013(13)
C451 0.0142(16) 0.0161(15) 0.0190(16) -0.0032(12) -0.0015(13) 0.0014(12)
O451 0.0233(13) 0.0186(11) 0.0216(12) 0.0015(9) -0.0027(10) -0.0060(9)
N451 0.0136(14) 0.0166(13) 0.0183(13) -0.0016(11) -0.0021(11) -0.0021(11)
C452 0.0146(17) 0.0259(16) 0.0211(16) -0.0059(13) -0.0068(13) -0.0009(13)
C453 0.0196(19) 0.0323(19) 0.036(2) -0.0128(16) -0.0082(16) -0.0040(15)
C454 0.032(2) 0.0297(19) 0.035(2) -0.0058(16) -0.0149(17) 0.0051(16)
C455 0.028(2) 0.054(2) 0.029(2) -0.0191(18) -0.0004(16) -0.0083(18)
N1 0.0419(17) 0.0382(13) 0.084(2) -0.0067(14) -0.0053(13) -0.0083(11)
C11 0.0419(17) 0.0382(13) 0.084(2) -0.0067(14) -0.0053(13) -0.0083(11)
C12 0.0419(17) 0.0382(13) 0.084(2) -0.0067(14) -0.0053(13) -0.0083(11)
N2 0.076(2) 0.0474(16) 0.094(2) -0.0146(15) 0.0256(17) 0.0004(14)
C21 0.076(2) 0.0474(16) 0.094(2) -0.0146(15) 0.0256(17) 0.0004(14)
C22 0.076(2) 0.0474(16) 0.094(2) -0.0146(15) 0.0256(17) 0.0004(14)
N3 0.0484(18) 0.0606(15) 0.083(2) -0.0271(18) 0.0060(17) 0.0238(13)
C31 0.0484(18) 0.0606(15) 0.083(2) -0.0271(18) 0.0060(17) 0.0238(13)
C32 0.0484(18) 0.0606(15) 0.083(2) -0.0271(18) 0.0060(17) 0.0238(13)
N4 0.0354(12) 0.0427(12) 0.0315(10) -0.0175(10) -0.0042(10) 0.0113(9)
C41 0.0354(12) 0.0427(12) 0.0315(10) -0.0175(10) -0.0042(10) 0.0113(9)
C42 0.0354(12) 0.0427(12) 0.0315(10) -0.0175(10) -0.0042(10) 0.0113(9)
N5 0.0713(19) 0.0542(15) 0.0523(15) -0.0226(13) -0.0231(14) 0.0306(13)
C51 0.0713(19) 0.0542(15) 0.0523(15) -0.0226(13) -0.0231(14) 0.0306(13)
C52 0.0713(19) 0.0542(15) 0.0523(15) -0.0226(13) -0.0231(14) 0.0306(13)
N6 0.0606(17) 0.0358(13) 0.0623(17) -0.0125(11) -0.0017(14) 0.0002(12)
C61 0.0606(17) 0.0358(13) 0.0623(17) -0.0125(11) -0.0017(14) 0.0002(12)
C62 0.0606(17) 0.0358(13) 0.0623(17) -0.0125(11) -0.0017(14) 0.0002(12)
N7 0.0557(18) 0.0460(15) 0.0757(19) -0.0243(14) -0.0159(14) 0.0040(12)
C71 0.0557(18) 0.0460(15) 0.0757(19) -0.0243(14) -0.0159(14) 0.0040(12)
C72 0.0557(18) 0.0460(15) 0.0757(19) -0.0243(14) -0.0159(14) 0.0040(12)
N8 0.038(3) 0.083(3) 0.018(2) -0.009(2) -0.0013(17) -0.036(3)
C81 0.038(3) 0.083(3) 0.018(2) -0.009(2) -0.0013(17) -0.036(3)
C82 0.038(3) 0.083(3) 0.018(2) -0.009(2) -0.0013(17) -0.036(3)

loop_
_atom_type_symbol
_atom_type_description
_atom_type_scat_dispersion_real
_atom_type_scat_dispersion_imag
_atom_type_scat_source
C C 0.0033 0.0016 'International Tables Vol C Tables 4.2.6.8 and 6.1.1.4'
H H 0.0000 0.0000 'International Tables Vol C Tables 4.2.6.8 and 6.1.1.4'
Mo Mo -1.6832 0.6857 'International Tables Vol C Tables 4.2.6.8 and 6.1.1.4'
N N 0.0061 0.0033 'International Tables Vol C Tables 4.2.6.8 and 6.1.1.4'
O O 0.0106 0.0060 'International Tables Vol C Tables 4.2.6.8 and 6.1.1.4'

loop_
_geom_angle_atom_site_label_1
_geom_angle_atom_site_label_2
_geom_angle_atom_site_label_3
_geom_angle
_geom_angle_publ_flag
O11 Mo1 N113 159.29(10) yes
O12 Mo1 O132 164.01(9) yes
O11 Mo1 O12 106.99(11) ?
O11 Mo1 O121 97.79(9) ?
O12 Mo1 O121 95.13(10) ?
O11 Mo1 O141 102.17(10) ?
O12 Mo1 O141 95.01(10) ?
O121 Mo1 O141 153.85(9) yes
O11 Mo1 O132 88.94(10) ?
O121 Mo1 O132 80.96(8) ?
O141 Mo1 O132 82.68(8) ?
O12 Mo1 N113 92.99(9) ?
O121 Mo1 N113 74.51(8) ?
O141 Mo1 N113 80.94(8) ?
O132 Mo1 N113 71.02(8) ?
C112 N111 C115 107.7(2) ?
C112 N111 H111 109(2) ?
C115 N111 H111 111(2) ?
N111 C112 N113 104.6(2) ?
N111 C112 C122 112.8(2) ?
N113 C112 C122 116.0(2) ?
N111 C112 H112 107.7 ?
N113 C112 H112 107.7 ?
C122 C112 H112 107.7 ?
C131 N113 C112 111.1(2) ?
C131 N113 C114 110.4(2) ?
C112 N113 C114 100.8(2) ?
C131 N113 Mo1 107.56(16) ?
C112 N113 Mo1 111.44(17) ?
C114 N113 Mo1 115.45(16) ?
N113 C114 C142 113.8(2) ?
N113 C114 C115 101.4(2) ?
C142 C114 C115 117.7(2) ?
N113 C114 H114 107.8 ?
C142 C114 H114 107.8 ?
C115 C114 H114 107.8 ?
N111 C115 C151 113.8(2) ?
N111 C115 C114 104.1(2) ?
C151 C115 C114 109.6(2) ?
N111 C115 H115 109.7 ?
C151 C115 H115 109.7 ?
C114 C115 H115 109.7 ?
C121 O121 Mo1 124.51(17) yes
O121 C121 C126 117.3(3) ?
O121 C121 C122 123.0(3) ?
C126 C121 C122 119.6(3) ?
C123 C122 C121 118.4(3) ?
C123 C122 C112 116.7(3) ?
C121 C122 C112 124.9(3) ?
C124 C123 C122 121.5(3) ?
C124 C123 H123 119.3 ?
C122 C123 H123 119.3 ?
C123 C124 C125 119.5(3) ?
C123 C124 H124 120.2 ?
C125 C124 H124 120.2 ?
C126 C125 C124 120.2(3) ?
C126 C125 H125 119.9 ?
C124 C125 H125 119.9 ?
C125 C126 C121 120.7(3) ?
C125 C126 H126 119.6 ?
C121 C126 H126 119.6 ?
N113 C131 C132 109.2(2) ?
N113 C131 H130 109.8 ?
C132 C131 H130 109.8 ?
N113 C131 H131 109.8 ?
C132 C131 H131 109.8 ?
H130 C131 H131 108.3 ?
O132 C132 N132 124.4(3) ?
O132 C132 C131 118.9(3) ?
N132 C132 C131 116.7(3) ?
C132 O132 Mo1 121.24(19) yes
C132 N132 C133 127.3(3) ?
C132 N132 H132 118.9(15) ?
C133 N132 H132 113.8(15) ?
N132 C133 C134 105.5(3) ?
N132 C133 C135 110.4(3) ?
C134 C133 C135 110.5(3) ?
N132 C133 C136 109.5(3) ?
C134 C133 C136 110.6(3) ?
C135 C133 C136 110.2(3) ?
C133 C134 H161 109.5 ?
C133 C134 H162 109.5 ?
H161 C134 H162 109.5 ?
C133 C134 H163 109.5 ?
H161 C134 H163 109.5 ?
H162 C134 H163 109.5 ?
C133 C135 H164 109.5 ?
C133 C135 H165 109.5 ?
H164 C135 H165 109.5 ?
C133 C135 H166 109.5 ?
H164 C135 H166 109.5 ?
H165 C135 H166 109.5 ?
C133 C136 H167 109.5 ?
C133 C136 H168 109.5 ?
H167 C136 H168 109.5 ?
C133 C136 H169 109.5 ?
H167 C136 H169 109.5 ?
H168 C136 H169 109.5 ?
C141 O141 Mo1 132.16(18) yes
O141 C141 C146 119.8(3) ?
O141 C141 C142 120.5(3) ?
C146 C141 C142 119.7(3) ?
C143 C142 C141 119.1(3) ?
C143 C142 C114 120.5(3) ?
C141 C142 C114 120.4(3) ?
C142 C143 C144 121.4(3) ?
C142 C143 H143 119.3 ?
C144 C143 H143 119.3 ?
C143 C144 C145 119.0(3) ?
C143 C144 H144 120.5 ?
C145 C144 H144 120.5 ?
C146 C145 C144 120.8(3) ?
C146 C145 H145 119.6 ?
C144 C145 H145 119.6 ?
C145 C146 C141 120.1(3) ?
C145 C146 H146 120.0 ?
C141 C146 H146 120.0 ?
O151 C151 N151 124.7(3) ?
O151 C151 C115 119.2(3) ?
N151 C151 C115 116.1(2) ?
C151 N151 C152 125.8(2) ?
C151 N151 H151 114.7(13) ?
C152 N151 H151 119.4(13) ?
N151 C152 C153 106.8(2) ?
N151 C152 C154 109.5(3) ?
C153 C152 C154 110.8(3) ?
N151 C152 C155 109.6(3) ?
C153 C152 C155 109.7(3) ?
C154 C152 C155 110.3(3) ?
C152 C153 H171 109.5 ?
C152 C153 H172 109.5 ?
H171 C153 H172 109.5 ?
C152 C153 H173 109.5 ?
H171 C153 H173 109.5 ?
H172 C153 H173 109.5 ?
C152 C154 H174 109.5 ?
C152 C154 H175 109.5 ?
H174 C154 H175 109.5 ?
C152 C154 H176 109.5 ?
H174 C154 H176 109.5 ?
H175 C154 H176 109.5 ?
C152 C155 H177 109.5 ?
C152 C155 H178 109.5 ?
H177 C155 H178 109.5 ?
C152 C155 H179 109.5 ?
H177 C155 H179 109.5 ?
H178 C155 H179 109.5 ?
O21 Mo2 N213 160.88(10) yes
O22 Mo2 O232 162.57(9) yes
O21 Mo2 O22 106.53(11) ?
O21 Mo2 O221 99.42(12) ?
O22 Mo2 O221 94.37(11) ?
O21 Mo2 O241 100.77(12) ?
O22 Mo2 O241 95.48(11) ?
O221 Mo2 O241 153.95(9) yes
O21 Mo2 O232 90.88(10) ?
O221 Mo2 O232 81.84(9) ?
O241 Mo2 O232 81.56(9) ?
O22 Mo2 N213 92.17(9) ?
O221 Mo2 N213 74.65(9) ?
O241 Mo2 N213 80.93(9) ?
O232 Mo2 N213 70.41(8) ?
C212 N211 C215 106.8(2) ?
C212 N211 H211 106.4(15) ?
C215 N211 H211 110.2(17) ?
N211 C212 N213 104.3(2) ?
N211 C212 C222 113.1(2) ?
N213 C212 C222 115.7(2) ?
N211 C212 H212 107.8 ?
N213 C212 H212 107.8 ?
C222 C212 H212 107.8 ?
C231 N213 C214 110.9(2) ?
C231 N213 C212 112.1(2) ?
C214 N213 C212 100.6(2) ?
C231 N213 Mo2 107.95(17) ?
C214 N213 Mo2 114.64(17) ?
C212 N213 Mo2 110.66(17) ?
N213 C214 C242 114.3(3) ?
N213 C214 C215 101.6(2) ?
C242 C214 C215 117.2(2) ?
N213 C214 H214 107.7 ?
C242 C214 H214 107.7 ?
C215 C214 H214 107.7 ?
N211 C215 C251 114.2(2) ?
N211 C215 C214 104.5(2) ?
C251 C215 C214 110.5(2) ?
N211 C215 H215 109.2 ?
C251 C215 H215 109.2 ?
C214 C215 H215 109.2 ?
C221 O221 Mo2 125.3(2) yes
O221 C221 C226 117.0(3) ?
O221 C221 C222 123.4(3) ?
C226 C221 C222 119.5(3) ?
C223 C222 C221 118.6(3) ?
C223 C222 C212 116.4(3) ?
C221 C222 C212 125.0(3) ?
C224 C223 C222 121.7(3) ?
C224 C223 H223 119.2 ?
C222 C223 H223 119.2 ?
C223 C224 C225 118.9(3) ?
C223 C224 H224 120.5 ?
C225 C224 H224 120.5 ?
C226 C225 C224 120.4(3) ?
C226 C225 H225 119.8 ?
C224 C225 H225 119.8 ?
C225 C226 C221 120.9(3) ?
C225 C226 H226 119.6 ?
C221 C226 H226 119.6 ?
N213 C231 C232 108.9(2) ?
N213 C231 H230 109.9 ?
C232 C231 H230 109.9 ?
N213 C231 H231 109.9 ?
C232 C231 H231 109.9 ?
H230 C231 H231 108.3 ?
O232 C232 N232 123.6(3) ?
O232 C232 C231 119.2(3) ?
N232 C232 C231 117.1(3) ?
C232 O232 Mo2 121.73(19) yes
C232 N232 C233 126.3(2) ?
C232 N232 H232 116.0(18) ?
C233 N232 H232 117.8(18) ?
N232 C233 C236 110.2(3) ?
N232 C233 C235 109.4(3) ?
C236 C233 C235 111.9(3) ?
N232 C233 C234 105.1(2) ?
C236 C233 C234 110.1(3) ?
C235 C233 C234 110.0(3) ?
C233 C234 H261 109.5 ?
C233 C234 H262 109.5 ?
H261 C234 H262 109.5 ?
C233 C234 H263 109.5 ?
H261 C234 H263 109.5 ?
H262 C234 H263 109.5 ?
C233 C235 H264 109.5 ?
C233 C235 H265 109.5 ?
H264 C235 H265 109.5 ?
C233 C235 H266 109.5 ?
H264 C235 H266 109.5 ?
H265 C235 H266 109.5 ?
C233 C236 H267 109.5 ?
C233 C236 H268 109.5 ?
H267 C236 H268 109.5 ?
C233 C236 H269 109.5 ?
H267 C236 H269 109.5 ?
H268 C236 H269 109.5 ?
C241 O241 Mo2 133.2(2) yes
O241 C241 C246 120.2(3) ?
O241 C241 C242 120.4(3) ?
C246 C241 C242 119.4(3) ?
C243 C242 C241 119.3(3) ?
C243 C242 C214 120.2(3) ?
C241 C242 C214 120.5(3) ?
C242 C243 C244 120.7(3) ?
C242 C243 H243 119.6 ?
C244 C243 H243 119.6 ?
C245 C244 C243 119.8(4) ?
C245 C244 H244 120.1 ?
C243 C244 H244 120.1 ?
C244 C245 C246 120.4(3) ?
C244 C245 H245 119.8 ?
C246 C245 H245 119.8 ?
C245 C246 C241 120.2(3) ?
C245 C246 H246 119.9 ?
C241 C246 H246 119.9 ?
O251 C251 N251 124.2(3) ?
O251 C251 C215 119.1(3) ?
N251 C251 C215 116.7(3) ?
C251 N251 C252 125.6(3) ?
C251 N251 H251 111.2(13) ?
C252 N251 H251 123.1(13) ?
N251 C252 C255 108.9(3) ?
N251 C252 C253 106.4(3) ?
C255 C252 C253 110.6(3) ?
N251 C252 C254 110.0(3) ?
C255 C252 C254 111.4(3) ?
C253 C252 C254 109.5(3) ?
C252 C253 H271 109.5 ?
C252 C253 H272 109.5 ?
H271 C253 H272 109.5 ?
C252 C253 H273 109.5 ?
H271 C253 H273 109.5 ?
H272 C253 H273 109.5 ?
C252 C254 H274 109.5 ?
C252 C254 H275 109.5 ?
H274 C254 H275 109.5 ?
C252 C254 H276 109.5 ?
H274 C254 H276 109.5 ?
H275 C254 H276 109.5 ?
C252 C255 H277 109.5 ?
C252 C255 H278 109.5 ?
H277 C255 H278 109.5 ?
C252 C255 H279 109.5 ?
H277 C255 H279 109.5 ?
H278 C255 H279 109.5 ?
O31 Mo3 N313 158.83(9) yes
O32 Mo3 O332 165.51(9) yes
O32 Mo3 O31 106.53(10) ?
O32 Mo3 O341 95.07(9) ?
O31 Mo3 O341 100.58(9) ?
O32 Mo3 O321 94.82(9) ?
O31 Mo3 O321 98.56(9) ?
O31 Mo3 O332 87.92(8) ?
O341 Mo3 O321 154.95(8) yes
O341 Mo3 O332 83.02(8) ?
O321 Mo3 O332 81.68(8) ?
O32 Mo3 N313 94.25(9) ?
O341 Mo3 N313 81.16(8) ?
O321 Mo3 N313 75.20(8) ?
O332 Mo3 N313 71.27(7) ?
C312 N311 C315 106.2(2) ?
C312 N311 H311 110.0(18) ?
C315 N311 H311 105.2(15) ?
N311 C312 N313 104.1(2) ?
N311 C312 C322 114.0(2) ?
N313 C312 C322 116.1(2) ?
N311 C312 H312 107.4 ?
N313 C312 H312 107.4 ?
C322 C312 H312 107.4 ?
C331 N313 C312 111.5(2) ?
C331 N313 C314 110.6(2) ?
C312 N313 C314 101.0(2) ?
C331 N313 Mo3 107.55(16) ?
C312 N313 Mo3 110.30(17) ?
C314 N313 Mo3 115.86(18) ?
N313 C314 C342 114.0(2) ?
N313 C314 C315 101.8(2) ?
C342 C314 C315 119.0(2) ?
N313 C314 H314 107.1 ?
C342 C314 H314 107.1 ?
C315 C314 H314 107.1 ?
N311 C315 C351 111.9(2) ?
N311 C315 C314 105.5(2) ?
C351 C315 C314 110.7(2) ?
N311 C315 H315 109.6 ?
C351 C315 H315 109.6 ?
C314 C315 H315 109.6 ?
C321 O321 Mo3 127.27(17) yes
O321 C321 C322 123.3(3) ?
O321 C321 C326 117.0(3) ?
C322 C321 C326 119.7(3) ?
C321 C322 C323 118.2(3) ?
C321 C322 C312 124.7(3) ?
C323 C322 C312 117.1(3) ?
C324 C323 C322 122.3(3) ?
C324 C323 H323 118.8 ?
C322 C323 H323 118.8 ?
C323 C324 C325 119.2(3) ?
C323 C324 H324 120.4 ?
C325 C324 H324 120.4 ?
C326 C325 C324 119.9(3) ?
C326 C325 H325 120.0 ?
C324 C325 H325 120.0 ?
C325 C326 C321 120.6(3) ?
C325 C326 H326 119.7 ?
C321 C326 H326 119.7 ?
N313 C331 C332 109.9(2) ?
N313 C331 H330 109.7 ?
C332 C331 H330 109.7 ?
N313 C331 H331 109.7 ?
C332 C331 H331 109.7 ?
H330 C331 H331 108.2 ?
O332 C332 N332 124.0(3) ?
O332 C332 C331 119.1(2) ?
N332 C332 C331 116.8(3) ?
C332 O332 Mo3 121.18(18) yes
C332 N332 C333 126.5(3) ?
C332 N332 H332 115(2) ?
C333 N332 H332 118.5(19) ?
N332 C333 C336 109.6(2) ?
N332 C333 C335 109.7(2) ?
C336 C333 C335 111.2(3) ?
N332 C333 C334 105.2(2) ?
C336 C333 C334 110.1(3) ?
C335 C333 C334 110.9(3) ?
C333 C334 H361 109.5 ?
C333 C334 H362 109.5 ?
H361 C334 H362 109.5 ?
C333 C334 H363 109.5 ?
H361 C334 H363 109.5 ?
H362 C334 H363 109.5 ?
C333 C335 H364 109.5 ?
C333 C335 H365 109.5 ?
H364 C335 H365 109.5 ?
C333 C335 H366 109.5 ?
H364 C335 H366 109.5 ?
H365 C335 H366 109.5 ?
C333 C336 H367 109.5 ?
C333 C336 H368 109.5 ?
H367 C336 H368 109.5 ?
C333 C336 H369 109.5 ?
H367 C336 H369 109.5 ?
H368 C336 H369 109.5 ?
C341 O341 Mo3 132.72(18) yes
O341 C341 C346 119.8(3) ?
O341 C341 C342 119.8(3) ?
C346 C341 C342 120.3(3) ?
C343 C342 C341 118.4(3) ?
C343 C342 C314 120.0(3) ?
C341 C342 C314 121.5(3) ?
C344 C343 C342 121.6(3) ?
C344 C343 H343 119.2 ?
C342 C343 H343 119.2 ?
C343 C344 C345 119.5(3) ?
C343 C344 H344 120.3 ?
C345 C344 H344 120.3 ?
C346 C345 C344 120.0(3) ?
C346 C345 H345 120.0 ?
C344 C345 H345 120.0 ?
C345 C346 C341 120.2(3) ?
C345 C346 H346 119.9 ?
C341 C346 H346 119.9 ?
O351 C351 N351 125.8(3) ?
O351 C351 C315 119.5(3) ?
N351 C351 C315 114.7(3) ?
C351 N351 C352 128.2(3) ?
C351 N351 H351 115.0(19) ?
C352 N351 H351 116.8(19) ?
N351 C352 C355 109.9(3) ?
N351 C352 C354 109.6(3) ?
C355 C352 C354 110.5(3) ?
N351 C352 C353 106.0(3) ?
C355 C352 C353 110.1(3) ?
C354 C352 C353 110.7(3) ?
C352 C353 H371 109.5 ?
C352 C353 H372 109.5 ?
H371 C353 H372 109.5 ?
C352 C353 H373 109.5 ?
H371 C353 H373 109.5 ?
H372 C353 H373 109.5 ?
C352 C354 H374 109.5 ?
C352 C354 H375 109.5 ?
H374 C354 H375 109.5 ?
C352 C354 H376 109.5 ?
H374 C354 H376 109.5 ?
H375 C354 H376 109.5 ?
C352 C355 H377 109.5 ?
C352 C355 H378 109.5 ?
H377 C355 H378 109.5 ?
C352 C355 H379 109.5 ?
H377 C355 H379 109.5 ?
H378 C355 H379 109.5 ?
O41 Mo4 N413 159.25(9) yes
O42 Mo4 O432 164.86(9) yes
O41 Mo4 O42 105.86(10) ?
O41 Mo4 O421 99.30(9) ?
O42 Mo4 O421 95.06(9) ?
O41 Mo4 O441 99.83(9) ?
O42 Mo4 O441 94.57(9) ?
O421 Mo4 O441 155.31(8) yes
O41 Mo4 O432 89.27(9) ?
O421 Mo4 O432 82.85(8) ?
O441 Mo4 O432 81.93(8) ?
O42 Mo4 N413 94.66(9) ?
O421 Mo4 N413 75.35(8) ?
O441 Mo4 N413 81.26(8) ?
O432 Mo4 N413 70.28(8) ?
C412 N411 C415 106.2(2) ?
C412 N411 H411 109.3(17) ?
C415 N411 H411 105.2(16) ?
N411 C412 N413 104.0(2) ?
N411 C412 C422 115.2(2) ?
N413 C412 C422 114.9(2) ?
N411 C412 H412 107.5 ?
N413 C412 H412 107.5 ?
C422 C412 H412 107.5 ?
C431 N413 C414 111.1(2) ?
C431 N413 C412 111.4(2) ?
C414 N413 C412 100.4(2) ?
C431 N413 Mo4 108.03(16) ?
C414 N413 Mo4 115.59(17) ?
C412 N413 Mo4 110.23(17) ?
N413 C414 C442 113.7(2) ?
N413 C414 C415 101.8(2) ?
C442 C414 C415 117.6(2) ?
N413 C414 H414 107.8 ?
C442 C414 H414 107.8 ?
C415 C414 H414 107.8 ?
N411 C415 C451 112.4(2) ?
N411 C415 C414 105.0(2) ?
C451 C415 C414 111.1(2) ?
N411 C415 H415 109.4 ?
C451 C415 H415 109.4 ?
C414 C415 H415 109.4 ?
C421 O421 Mo4 127.78(19) yes
O421 C421 C426 116.8(3) ?
O421 C421 C422 123.4(3) ?
C426 C421 C422 119.7(3) ?
C423 C422 C421 118.3(3) ?
C423 C422 C412 116.8(3) ?
C421 C422 C412 124.8(3) ?
C424 C423 C422 122.0(3) ?
C424 C423 H423 119.0 ?
C422 C423 H423 119.0 ?
C423 C424 C425 119.0(3) ?
C423 C424 H424 120.5 ?
C425 C424 H424 120.5 ?
C426 C425 C424 120.1(3) ?
C426 C425 H425 119.9 ?
C424 C425 H425 119.9 ?
C425 C426 C421 120.9(3) ?
C425 C426 H426 119.5 ?
C421 C426 H426 119.5 ?
N413 C431 C432 109.1(2) ?
N413 C431 H430 109.9 ?
C432 C431 H430 109.9 ?
N413 C431 H431 109.9 ?
C432 C431 H431 109.9 ?
H430 C431 H431 108.3 ?
O432 C432 N432 124.9(3) ?
O432 C432 C431 118.5(3) ?
N432 C432 C431 116.6(3) ?
C432 O432 Mo4 121.37(18) yes
C432 N432 C433 126.8(3) ?
C432 N432 H432 119(2) ?
C433 N432 H432 114(2) ?
N432 C433 C436 109.7(3) ?
N432 C433 C434 105.9(2) ?
C436 C433 C434 110.2(3) ?
N432 C433 C435 108.3(3) ?
C436 C433 C435 112.9(3) ?
C434 C433 C435 109.6(3) ?
C433 C434 H461 109.5 ?
C433 C434 H462 109.5 ?
H461 C434 H462 109.5 ?
C433 C434 H463 109.5 ?
H461 C434 H463 109.5 ?
H462 C434 H463 109.5 ?
C433 C435 H464 109.5 ?
C433 C435 H465 109.5 ?
H464 C435 H465 109.5 ?
C433 C435 H466 109.5 ?
H464 C435 H466 109.5 ?
H465 C435 H466 109.5 ?
C433 C436 H467 109.5 ?
C433 C436 H468 109.5 ?
H467 C436 H468 109.5 ?
C433 C436 H469 109.5 ?
H467 C436 H469 109.5 ?
H468 C436 H469 109.5 ?
C441 O441 Mo4 131.07(18) yes
O441 C441 C442 120.4(3) ?
O441 C441 C446 119.6(3) ?
C442 C441 C446 120.0(3) ?
C443 C442 C441 119.0(3) ?
C443 C442 C414 120.2(3) ?
C441 C442 C414 120.7(3) ?
C442 C443 C444 121.0(3) ?
C442 C443 H443 119.5 ?
C444 C443 H443 119.5 ?
C445 C444 C443 119.3(3) ?
C445 C444 H444 120.3 ?
C443 C444 H444 120.3 ?
C444 C445 C446 120.8(3) ?
C444 C445 H445 119.6 ?
C446 C445 H445 119.6 ?
C445 C446 C441 119.9(3) ?
C445 C446 H446 120.1 ?
C441 C446 H446 120.1 ?
O451 C451 N451 125.6(3) ?
O451 C451 C415 120.1(3) ?
N451 C451 C415 114.3(2) ?
C451 N451 C452 127.7(2) ?
C451 N451 H451 113(2) ?
C452 N451 H451 119(2) ?
N451 C452 C454 109.9(3) ?
N451 C452 C455 109.6(3) ?
C454 C452 C455 111.1(3) ?
N451 C452 C453 105.9(2) ?
C454 C452 C453 111.1(3) ?
C455 C452 C453 109.1(3) ?
C452 C453 H471 109.5 ?
C452 C453 H472 109.5 ?
H471 C453 H472 109.5 ?
C452 C453 H473 109.5 ?
H471 C453 H473 109.5 ?
H472 C453 H473 109.5 ?
C452 C454 H474 109.5 ?
C452 C454 H475 109.5 ?
H474 C454 H475 109.5 ?
C452 C454 H476 109.5 ?
H474 C454 H476 109.5 ?
H475 C454 H476 109.5 ?
C452 C455 H477 109.5 ?
C452 C455 H478 109.5 ?
H477 C455 H478 109.5 ?
C452 C455 H479 109.5 ?
H477 C455 H479 109.5 ?
H478 C455 H479 109.5 ?
N1 C11 C12 176.3(5) ?
C11 C12 H120 109.5 ?
C11 C12 H121 109.5 ?
H120 C12 H121 109.5 ?
C11 C12 H122 109.5 ?
H120 C12 H122 109.5 ?
H121 C12 H122 109.5 ?
N2 C21 C22 178.2(6) ?
C21 C22 H220 109.5 ?
C21 C22 H221 109.5 ?
H220 C22 H221 109.5 ?
C21 C22 H222 109.5 ?
H220 C22 H222 109.5 ?
H221 C22 H222 109.5 ?
N3 C31 C32 176.9(7) ?
C31 C32 H320 109.5 ?
C31 C32 H321 109.5 ?
H320 C32 H321 109.5 ?
C31 C32 H322 109.5 ?
H320 C32 H322 109.5 ?
H321 C32 H322 109.5 ?
N4 C41 C42 179.4(5) ?
C41 C42 H420 109.5 ?
C41 C42 H421 109.5 ?
H420 C42 H421 109.5 ?
C41 C42 H422 109.5 ?
H420 C42 H422 109.5 ?
H421 C42 H422 109.5 ?
N5 C51 C52 179.4(6) ?
C51 C52 H520 109.5 ?
C51 C52 H521 109.5 ?
H520 C52 H521 109.5 ?
C51 C52 H522 109.5 ?
H520 C52 H522 109.5 ?
H521 C52 H522 109.5 ?
N6 C61 C62 178.4(5) ?
C61 C62 H620 109.5 ?
C61 C62 H621 109.5 ?
H620 C62 H621 109.5 ?
C61 C62 H622 109.5 ?
H620 C62 H622 109.5 ?
H621 C62 H622 109.5 ?
N7 C71 C72 178.2(6) ?
C71 C72 H720 109.5 ?
C71 C72 H721 109.5 ?
H720 C72 H721 109.5 ?
C71 C72 H722 109.5 ?
H720 C72 H722 109.5 ?
H721 C72 H722 109.5 ?
N8 C81 C82 176.1(11) ?
C81 C82 H820 109.5 ?
C81 C82 H821 109.5 ?
H820 C82 H821 109.5 ?
C81 C82 H822 109.5 ?
H820 C82 H822 109.5 ?
H821 C82 H822 109.5 ?

loop_
_geom_bond_atom_site_label_1
_geom_bond_atom_site_label_2
_geom_bond_distance
_geom_bond_publ_flag
Mo1 O11 1.701(2) yes
Mo1 O12 1.705(2) yes
Mo1 O121 1.956(2) yes
Mo1 O141 1.961(2) yes
Mo1 O132 2.233(2) yes
Mo1 N113 2.436(2) yes
N111 C112 1.475(4) ?
N111 C115 1.476(4) ?
N111 H111 0.84 ?
C112 N113 1.496(4) ?
C112 C122 1.510(4) ?
C112 H112 1.00 ?
N113 C131 1.482(4) ?
N113 C114 1.501(3) ?
C114 C142 1.509(4) ?
C114 C115 1.551(4) ?
C114 H114 1.00 ?
C115 C151 1.531(4) ?
C115 H115 1.00 ?
O121 C121 1.358(4) ?
C121 C126 1.397(4) ?
C121 C122 1.402(4) ?
C122 C123 1.396(4) ?
C123 C124 1.382(4) ?
C123 H123 0.95 ?
C124 C125 1.386(4) ?
C124 H124 0.95 ?
C125 C126 1.374(4) ?
C125 H125 0.95 ?
C126 H126 0.95 ?
C131 C132 1.512(4) ?
C131 H130 1.00 ?
C131 H131 1.00 ?
C132 O132 1.258(4) ?
C132 N132 1.313(4) ?
N132 C133 1.489(4) ?
N132 H132 0.84 ?
C133 C134 1.516(5) ?
C133 C135 1.520(4) ?
C133 C136 1.521(5) ?
C134 H161 0.98 ?
C134 H162 0.98 ?
C134 H163 0.98 ?
C135 H164 0.98 ?
C135 H165 0.98 ?
C135 H166 0.98 ?
C136 H167 0.98 ?
C136 H168 0.98 ?
C136 H169 0.98 ?
O141 C141 1.347(4) ?
C141 C146 1.397(4) ?
C141 C142 1.407(4) ?
C142 C143 1.387(4) ?
C143 C144 1.388(4) ?
C143 H143 0.95 ?
C144 C145 1.394(5) ?
C144 H144 0.95 ?
C145 C146 1.378(5) ?
C145 H145 0.95 ?
C146 H146 0.95 ?
C151 O151 1.240(3) ?
C151 N151 1.332(4) ?
N151 C152 1.480(4) ?
N151 H151 0.84 ?
C152 C153 1.523(4) ?
C152 C154 1.530(5) ?
C152 C155 1.531(5) ?
C153 H171 0.98 ?
C153 H172 0.98 ?
C153 H173 0.98 ?
C154 H174 0.98 ?
C154 H175 0.98 ?
C154 H176 0.98 ?
C155 H177 0.98 ?
C155 H178 0.98 ?
C155 H179 0.98 ?
Mo2 O21 1.693(2) yes
Mo2 O22 1.711(2) yes
Mo2 O221 1.959(2) yes
Mo2 O241 1.967(3) yes
Mo2 O232 2.234(2) yes
Mo2 N213 2.451(2) yes
N211 C212 1.466(4) ?
N211 C215 1.485(4) ?
N211 H211 0.84 ?
C212 N213 1.496(4) ?
C212 C222 1.506(4) ?
C212 H212 1.00 ?
N213 C231 1.481(4) ?
N213 C214 1.492(4) ?
C214 C242 1.499(4) ?
C214 C215 1.549(4) ?
C214 H214 1.00 ?
C215 C251 1.517(4) ?
C215 H215 1.00 ?
O221 C221 1.362(4) ?
C221 C226 1.398(5) ?
C221 C222 1.400(4) ?
C222 C223 1.398(4) ?
C223 C224 1.388(5) ?
C223 H223 0.95 ?
C224 C225 1.388(5) ?
C224 H224 0.95 ?
C225 C226 1.377(5) ?
C225 H225 0.95 ?
C226 H226 0.95 ?
C231 C232 1.511(4) ?
C231 H230 1.00 ?
C231 H231 1.00 ?
C232 O232 1.259(4) ?
C232 N232 1.315(4) ?
N232 C233 1.493(4) ?
N232 H232 0.84 ?
C233 C236 1.515(5) ?
C233 C235 1.525(5) ?
C233 C234 1.538(4) ?
C234 H261 0.98 ?
C234 H262 0.98 ?
C234 H263 0.98 ?
C235 H264 0.98 ?
C235 H265 0.98 ?
C235 H266 0.98 ?
C236 H267 0.98 ?
C236 H268 0.98 ?
C236 H269 0.98 ?
O241 C241 1.345(4) ?
C241 C246 1.401(5) ?
C241 C242 1.409(5) ?
C242 C243 1.388(5) ?
C243 C244 1.393(5) ?
C243 H243 0.95 ?
C244 C245 1.383(5) ?
C244 H244 0.95 ?
C245 C246 1.385(6) ?
C245 H245 0.95 ?
C246 H246 0.95 ?
C251 O251 1.236(4) ?
C251 N251 1.328(4) ?
N251 C252 1.479(4) ?
N251 H251 0.84 ?
C252 C255 1.523(5) ?
C252 C253 1.525(5) ?
C252 C254 1.527(5) ?
C253 H271 0.98 ?
C253 H272 0.98 ?
C253 H273 0.98 ?
C254 H274 0.98 ?
C254 H275 0.98 ?
C254 H276 0.98 ?
C255 H277 0.98 ?
C255 H278 0.98 ?
C255 H279 0.98 ?
Mo3 O32 1.705(2) yes
Mo3 O31 1.712(2) yes
Mo3 O341 1.949(2) yes
Mo3 O321 1.956(2) yes
Mo3 O332 2.2247(19) yes
Mo3 N313 2.426(2) yes
N311 C312 1.457(4) ?
N311 C315 1.477(4) ?
N311 H311 0.84 ?
C312 N313 1.495(4) ?
C312 C322 1.509(4) ?
C312 H312 1.00 ?
N313 C331 1.479(3) ?
N313 C314 1.500(4) ?
C314 C342 1.503(4) ?
C314 C315 1.567(4) ?
C314 H314 1.00 ?
C315 C351 1.534(4) ?
C315 H315 1.00 ?
O321 C321 1.359(4) ?
C321 C322 1.390(4) ?
C321 C326 1.409(4) ?
C322 C323 1.394(4) ?
C323 C324 1.379(5) ?
C323 H323 0.95 ?
C324 C325 1.387(5) ?
C324 H324 0.95 ?
C325 C326 1.379(4) ?
C325 H325 0.95 ?
C326 H326 0.95 ?
C331 C332 1.514(4) ?
C331 H330 1.00 ?
C331 H331 1.00 ?
C332 O332 1.256(3) ?
C332 N332 1.316(4) ?
N332 C333 1.487(4) ?
N332 H332 0.84 ?
C333 C336 1.526(4) ?
C333 C335 1.527(4) ?
C333 C334 1.531(4) ?
C334 H361 0.98 ?
C334 H362 0.98 ?
C334 H363 0.98 ?
C335 H364 0.98 ?
C335 H365 0.98 ?
C335 H366 0.98 ?
C336 H367 0.98 ?
C336 H368 0.98 ?
C336 H369 0.98 ?
O341 C341 1.348(3) ?
C341 C346 1.394(4) ?
C341 C342 1.405(4) ?
C342 C343 1.393(4) ?
C343 C344 1.388(4) ?
C343 H343 0.95 ?
C344 C345 1.395(5) ?
C344 H344 0.95 ?
C345 C346 1.389(4) ?
C345 H345 0.95 ?
C346 H346 0.95 ?
C351 O351 1.238(4) ?
C351 N351 1.326(4) ?
N351 C352 1.481(4) ?
N351 H351 0.84 ?
C352 C355 1.521(5) ?
C352 C354 1.526(4) ?
C352 C353 1.528(5) ?
C353 H371 0.98 ?
C353 H372 0.98 ?
C353 H373 0.98 ?
C354 H374 0.98 ?
C354 H375 0.98 ?
C354 H376 0.98 ?
C355 H377 0.98 ?
C355 H378 0.98 ?
C355 H379 0.98 ?
Mo4 O41 1.703(2) yes
Mo4 O42 1.712(2) yes
Mo4 O421 1.945(2) yes
Mo4 O441 1.964(2) yes
Mo4 O432 2.235(2) yes
Mo4 N413 2.418(2) yes
N411 C412 1.460(4) ?
N411 C415 1.487(4) ?
N411 H411 0.84 ?
C412 N413 1.500(3) ?
C412 C422 1.508(4) ?
C412 H412 1.00 ?
N413 C431 1.481(4) ?
N413 C414 1.499(4) ?
C414 C442 1.503(4) ?
C414 C415 1.560(4) ?
C414 H414 1.00 ?
C415 C451 1.525(4) ?
C415 H415 1.00 ?
O421 C421 1.366(3) ?
C421 C426 1.392(4) ?
C421 C422 1.401(4) ?
C422 C423 1.394(4) ?
C423 C424 1.378(4) ?
C423 H423 0.95 ?
C424 C425 1.393(5) ?
C424 H424 0.95 ?
C425 C426 1.375(4) ?
C425 H425 0.95 ?
C426 H426 0.95 ?
C431 C432 1.514(4) ?
C431 H430 1.00 ?
C431 H431 1.00 ?
C432 O432 1.265(3) ?
C432 N432 1.305(4) ?
N432 C433 1.489(4) ?
N432 H432 0.84 ?
C433 C436 1.525(5) ?
C433 C434 1.526(4) ?
C433 C435 1.535(5) ?
C434 H461 0.98 ?
C434 H462 0.98 ?
C434 H463 0.98 ?
C435 H464 0.98 ?
C435 H465 0.98 ?
C435 H466 0.98 ?
C436 H467 0.98 ?
C436 H468 0.98 ?
C436 H469 0.98 ?
O441 C441 1.351(4) ?
C441 C442 1.395(4) ?
C441 C446 1.400(4) ?
C442 C443 1.389(4) ?
C443 C444 1.396(4) ?
C443 H443 0.95 ?
C444 C445 1.380(5) ?
C444 H444 0.95 ?
C445 C446 1.381(5) ?
C445 H445 0.95 ?
C446 H446 0.95 ?
C451 O451 1.239(3) ?
C451 N451 1.328(4) ?
N451 C452 1.477(4) ?
N451 H451 0.84 ?
C452 C454 1.518(4) ?
C452 C455 1.525(5) ?
C452 C453 1.528(4) ?
C453 H471 0.98 ?
C453 H472 0.98 ?
C453 H473 0.98 ?
C454 H474 0.98 ?
C454 H475 0.98 ?
C454 H476 0.98 ?
C455 H477 0.98 ?
C455 H478 0.98 ?
C455 H479 0.98 ?
N1 C11 1.175(6) ?
C11 C12 1.425(7) ?
C12 H120 0.98 ?
C12 H121 0.98 ?
C12 H122 0.98 ?
N2 C21 1.141(6) ?
C21 C22 1.414(7) ?
C22 H220 0.98 ?
C22 H221 0.98 ?
C22 H222 0.98 ?
N3 C31 1.092(6) ?
C31 C32 1.439(7) ?
C32 H320 0.98 ?
C32 H321 0.98 ?
C32 H322 0.98 ?
N4 C41 1.131(4) ?
C41 C42 1.453(5) ?
C42 H420 0.98 ?
C42 H421 0.98 ?
C42 H422 0.98 ?
N5 C51 1.127(5) ?
C51 C52 1.449(6) ?
C52 H520 0.98 ?
C52 H521 0.98 ?
C52 H522 0.98 ?
N6 C61 1.137(5) ?
C61 C62 1.450(6) ?
C62 H620 0.98 ?
C62 H621 0.98 ?
C62 H622 0.98 ?
N7 C71 1.143(6) ?
C71 C72 1.420(6) ?
C72 H720 0.98 ?
C72 H721 0.98 ?
C72 H722 0.98 ?
N8 C81 1.105(10) ?
C81 C82 1.411(11) ?
C82 H820 0.98 ?
C82 H821 0.98 ?
C82 H822 0.98 ?

loop_
_geom_hbond_atom_site_label_D
_geom_hbond_atom_site_label_H
_geom_hbond_atom_site_label_A
_geom_hbond_distance_DH
_geom_hbond_distance_HA
_geom_hbond_distance_DA
_geom_hbond_angle_DHA
_geom_hbond_site_symmetry_A
N111 H111 O12 0.84 2.53(3) 3.064(3) 123(3) .
N132 H132 O351 0.84 2.004(7) 2.831(3) 168(3) 1_655
N151 H151 N111 0.84 2.263(17) 2.733(3) 115.5(15) .
N211 H211 O22 0.84 2.32(2) 2.940(3) 131(2) .
N232 H232 O451 0.84 2.031(5) 2.866(3) 173(3) 1_545
N251 H251 N211 0.84 2.212(16) 2.728(4) 119.7(16) .
N311 H311 O32 0.84 2.257(17) 2.950(3) 140(2) .
N332 H332 O251 0.84 1.958(6) 2.782(3) 167(2) .
N351 H351 N311 0.84 2.17(2) 2.655(3) 117(2) .
N411 H411 O42 0.84 2.230(18) 2.927(3) 140(3) .
N432 H432 O151 0.84 2.056(8) 2.868(3) 163(3) .
N451 H451 N411 0.84 2.14(3) 2.653(4) 119(2) .

loop_
_geom_torsion_atom_site_label_1
_geom_torsion_atom_site_label_2
_geom_torsion_atom_site_label_3
_geom_torsion_atom_site_label_4
_geom_torsion
_geom_torsion_publ_flag
C115 N111 C112 N113 21.8(3) ?
C115 N111 C112 C122 148.7(2) ?
N111 C112 N113 C131 -159.0(2) ?
C122 C112 N113 C131 76.1(3) ?
N111 C112 N113 C114 -42.0(3) ?
C122 C112 N113 C114 -166.9(2) ?
N111 C112 N113 Mo1 81.0(2) ?
C122 C112 N113 Mo1 -43.9(3) ?
C131 N113 C114 C142 -70.0(3) ?
C112 N113 C114 C142 172.4(2) ?
Mo1 N113 C114 C142 52.3(3) ?
C131 N113 C114 C115 162.6(2) ?
C112 N113 C114 C115 45.1(3) ?
Mo1 N113 C114 C115 -75.1(2) ?
C112 N111 C115 C151 125.9(3) ?
C112 N111 C115 C114 6.6(3) ?
N113 C114 C115 N111 -32.3(3) ?
C142 C114 C115 N111 -157.1(2) ?
N113 C114 C115 C151 -154.4(2) ?
C142 C114 C115 C151 80.9(3) ?
Mo1 O121 C121 C126 -134.5(2) yes
Mo1 O121 C121 C122 47.3(4) yes
O121 C121 C122 C123 -179.2(3) ?
C126 C121 C122 C123 2.6(4) ?
O121 C121 C122 C112 2.8(5) ?
C126 C121 C122 C112 -175.3(3) ?
N111 C112 C122 C123 66.5(3) ?
N113 C112 C122 C123 -172.9(2) ?
N111 C112 C122 C121 -115.5(3) ?
N113 C112 C122 C121 5.1(4) ?
C121 C122 C123 C124 -0.7(5) ?
C112 C122 C123 C124 177.4(3) ?
C122 C123 C124 C125 -1.7(5) ?
C123 C124 C125 C126 2.2(5) ?
C124 C125 C126 C121 -0.3(5) ?
O121 C121 C126 C125 179.6(3) ?
C122 C121 C126 C125 -2.2(5) ?
C112 N113 C131 C132 -158.9(2) ?
C114 N113 C131 C132 90.1(3) ?
Mo1 N113 C131 C132 -36.7(2) ?
N113 C131 C132 O132 33.1(3) ?
N113 C131 C132 N132 -149.6(2) ?
N132 C132 O132 Mo1 173.4(2) ?
C131 C132 O132 Mo1 -9.5(3) ?
O132 C132 N132 C133 2.4(5) ?
C131 C132 N132 C133 -174.7(3) ?
C132 N132 C133 C134 -174.7(3) ?
C132 N132 C133 C135 -55.2(4) ?
C132 N132 C133 C136 66.3(4) ?
Mo1 O141 C141 C146 -125.9(3) yes
Mo1 O141 C141 C142 55.3(4) yes
O141 C141 C142 C143 -179.5(3) ?
C146 C141 C142 C143 1.7(4) ?
O141 C141 C142 C114 0.1(4) ?
C146 C141 C142 C114 -178.7(3) ?
N113 C114 C142 C143 127.5(3) ?
C115 C114 C142 C143 -114.1(3) ?
N113 C114 C142 C141 -52.1(4) ?
C115 C114 C142 C141 66.3(3) ?
C141 C142 C143 C144 -0.9(4) ?
C114 C142 C143 C144 179.5(3) ?
C142 C143 C144 C145 -1.0(5) ?
C143 C144 C145 C146 2.2(5) ?
C144 C145 C146 C141 -1.3(5) ?
O141 C141 C146 C145 -179.4(3) ?
C142 C141 C146 C145 -0.6(5) ?
N111 C115 C151 O151 168.6(3) ?
C114 C115 C151 O151 -75.3(3) ?
N111 C115 C151 N151 -13.4(4) ?
C114 C115 C151 N151 102.7(3) ?
O151 C151 N151 C152 3.1(5) ?
C115 C151 N151 C152 -174.8(3) ?
C151 N151 C152 C153 176.2(3) ?
C151 N151 C152 C154 -63.7(4) ?
C151 N151 C152 C155 57.4(4) ?
C215 N211 C212 N213 25.9(3) ?
C215 N211 C212 C222 152.5(2) ?
N211 C212 N213 C231 -162.4(2) ?
C222 C212 N213 C231 72.7(3) ?
N211 C212 N213 C214 -44.6(3) ?
C222 C212 N213 C214 -169.5(2) ?
N211 C212 N213 Mo2 77.0(2) ?
C222 C212 N213 Mo2 -47.9(3) ?
C231 N213 C214 C242 -69.3(3) ?
C212 N213 C214 C242 172.0(2) ?
Mo2 N213 C214 C242 53.3(3) ?
C231 N213 C214 C215 163.5(2) ?
C212 N213 C214 C215 44.8(2) ?
Mo2 N213 C214 C215 -74.0(2) ?
C212 N211 C215 C251 123.1(3) ?
C212 N211 C215 C214 2.4(3) ?
N213 C214 C215 N211 -29.6(3) ?
C242 C214 C215 N211 -154.9(3) ?
N213 C214 C215 C251 -152.8(2) ?
C242 C214 C215 C251 81.9(3) ?
Mo2 O221 C221 C226 -136.6(2) yes
Mo2 O221 C221 C222 46.5(4) yes
O221 C221 C222 C223 178.0(3) ?
C226 C221 C222 C223 1.1(4) ?
O221 C221 C222 C212 -0.7(5) ?
C226 C221 C222 C212 -177.5(3) ?
N211 C212 C222 C223 72.2(3) ?
N213 C212 C222 C223 -167.5(2) ?
N211 C212 C222 C221 -109.1(3) ?
N213 C212 C222 C221 11.2(4) ?
C221 C222 C223 C224 0.1(4) ?
C212 C222 C223 C224 178.8(3) ?
C222 C223 C224 C225 -0.8(5) ?
C223 C224 C225 C226 0.3(5) ?
C224 C225 C226 C221 0.9(5) ?
O221 C221 C226 C225 -178.7(3) ?
C222 C221 C226 C225 -1.7(5) ?
C214 N213 C231 C232 90.1(3) ?
C212 N213 C231 C232 -158.4(2) ?
Mo2 N213 C231 C232 -36.3(3) ?
N213 C231 C232 O232 31.1(4) ?
N213 C231 C232 N232 -151.3(3) ?
N232 C232 O232 Mo2 175.7(2) ?
C231 C232 O232 Mo2 -6.8(4) ?
O232 C232 N232 C233 1.7(5) ?
C231 C232 N232 C233 -175.8(3) ?
C232 N232 C233 C236 60.3(4) ?
C232 N232 C233 C235 -63.1(4) ?
C232 N232 C233 C234 178.8(3) ?
Mo2 O241 C241 C246 -128.4(3) yes
Mo2 O241 C241 C242 52.6(4) yes
O241 C241 C242 C243 -177.6(3) ?
C246 C241 C242 C243 3.3(5) ?
O241 C241 C242 C214 2.1(5) ?
C246 C241 C242 C214 -176.9(3) ?
N213 C214 C242 C243 125.9(3) ?
C215 C214 C242 C243 -115.4(3) ?
N213 C214 C242 C241 -53.9(4) ?
C215 C214 C242 C241 64.8(4) ?
C241 C242 C243 C244 -2.6(5) ?
C214 C242 C243 C244 177.6(3) ?
C242 C243 C244 C245 -0.1(5) ?
C243 C244 C245 C246 2.1(5) ?
C244 C245 C246 C241 -1.4(5) ?
O241 C241 C246 C245 179.6(3) ?
C242 C241 C246 C245 -1.3(5) ?
N211 C215 C251 O251 175.9(3) ?
C214 C215 C251 O251 -66.7(3) ?
N211 C215 C251 N251 -4.0(4) ?
C214 C215 C251 N251 113.3(3) ?
O251 C251 N251 C252 1.0(5) ?
C215 C251 N251 C252 -179.1(3) ?
C251 N251 C252 C255 64.8(4) ?
C251 N251 C252 C253 -176.0(3) ?
C251 N251 C252 C254 -57.5(4) ?
C315 N311 C312 N313 33.4(3) ?
C315 N311 C312 C322 160.9(2) ?
N311 C312 N313 C331 -164.1(2) ?
C322 C312 N313 C331 69.7(3) ?
N311 C312 N313 C314 -46.6(3) ?
C322 C312 N313 C314 -172.8(2) ?
N311 C312 N313 Mo3 76.4(2) ?
C322 C312 N313 Mo3 -49.7(3) ?
C331 N313 C314 C342 -72.1(3) ?
C312 N313 C314 C342 169.7(2) ?
Mo3 N313 C314 C342 50.6(3) ?
C331 N313 C314 C315 158.4(2) ?
C312 N313 C314 C315 40.3(3) ?
Mo3 N313 C314 C315 -78.9(2) ?
C312 N311 C315 C351 113.1(3) ?
C312 N311 C315 C314 -7.3(3) ?
N313 C314 C315 N311 -21.0(3) ?
C342 C314 C315 N311 -147.2(3) ?
N313 C314 C315 C351 -142.2(2) ?
C342 C314 C315 C351 91.6(3) ?
Mo3 O321 C321 C326 -139.1(2) yes
Mo3 O321 C321 C322 42.5(4) yes
O321 C321 C322 C323 178.6(3) ?
C326 C321 C322 C323 0.3(4) ?
O321 C321 C322 C312 0.6(5) ?
C326 C321 C322 C312 -177.8(3) ?
N311 C312 C322 C321 -108.1(3) ?
N313 C312 C322 C321 12.9(4) ?
N311 C312 C322 C323 73.8(4) ?
N313 C312 C322 C323 -165.2(3) ?
C321 C322 C323 C324 0.2(5) ?
C312 C322 C323 C324 178.4(3) ?
C322 C323 C324 C325 -0.7(5) ?
C323 C324 C325 C326 0.8(5) ?
C324 C325 C326 C321 -0.3(5) ?
O321 C321 C326 C325 -178.7(3) ?
C322 C321 C326 C325 -0.2(5) ?
C312 N313 C331 C332 -156.1(2) ?
C314 N313 C331 C332 92.3(3) ?
Mo3 N313 C331 C332 -35.1(3) ?
N313 C331 C332 O332 28.5(4) ?
N313 C331 C332 N332 -154.3(2) ?
N332 C332 O332 Mo3 179.0(2) ?
C331 C332 O332 Mo3 -4.0(3) ?
O332 C332 N332 C333 0.6(5) ?
C331 C332 N332 C333 -176.5(3) ?
C332 N332 C333 C336 59.3(4) ?
C332 N332 C333 C335 -63.0(4) ?
C332 N332 C333 C334 177.6(3) ?
Mo3 O341 C341 C346 -124.8(3) yes
Mo3 O341 C341 C342 55.2(4) yes
O341 C341 C342 C343 -178.4(2) ?
C346 C341 C342 C343 1.6(4) ?
O341 C341 C342 C314 -1.0(4) ?
C346 C341 C342 C314 179.1(3) ?
N313 C314 C342 C343 127.6(3) ?
C315 C314 C342 C343 -112.2(3) ?
N313 C314 C342 C341 -49.8(4) ?
C315 C314 C342 C341 70.4(4) ?
C341 C342 C343 C344 -1.5(4) ?
C314 C342 C343 C344 -179.0(3) ?
C342 C343 C344 C345 0.7(4) ?
C343 C344 C345 C346 0.0(4) ?
C344 C345 C346 C341 0.1(4) ?
O341 C341 C346 C345 179.1(3) ?
C342 C341 C346 C345 -0.9(4) ?
N311 C315 C351 O351 -169.4(3) ?
C314 C315 C351 O351 -52.1(4) ?
N311 C315 C351 N351 11.2(4) ?
C314 C315 C351 N351 128.6(3) ?
O351 C351 N351 C352 1.1(5) ?
C315 C351 N351 C352 -179.6(3) ?
C351 N351 C352 C355 69.1(4) ?
C351 N351 C352 C354 -52.5(4) ?
C351 N351 C352 C353 -172.0(3) ?
C415 N411 C412 N413 32.1(3) ?
C415 N411 C412 C422 158.7(2) ?
N411 C412 N413 C431 -164.9(2) ?
C422 C412 N413 C431 68.3(3) ?
N411 C412 N413 C414 -47.2(3) ?
C422 C412 N413 C414 -174.0(2) ?
N411 C412 N413 Mo4 75.2(2) ?
C422 C412 N413 Mo4 -51.6(3) ?
C431 N413 C414 C442 -72.1(3) ?
C412 N413 C414 C442 170.0(2) ?
Mo4 N413 C414 C442 51.5(3) ?
C431 N413 C414 C415 160.5(2) ?
C412 N413 C414 C415 42.6(3) ?
Mo4 N413 C414 C415 -75.9(2) ?
C412 N411 C415 C451 116.1(3) ?
C412 N411 C415 C414 -4.8(3) ?
N413 C414 C415 N411 -24.0(3) ?
C442 C414 C415 N411 -148.9(3) ?
N413 C414 C415 C451 -145.8(2) ?
C442 C414 C415 C451 89.3(3) ?
Mo4 O421 C421 C426 -144.3(2) yes
Mo4 O421 C421 C422 38.0(4) yes
O421 C421 C422 C423 179.0(3) ?
C426 C421 C422 C423 1.4(4) ?
O421 C421 C422 C412 4.2(5) ?
C426 C421 C422 C412 -173.4(3) ?
N411 C412 C422 C423 76.8(3) ?
N413 C412 C422 C423 -162.4(3) ?
N411 C412 C422 C421 -108.3(3) ?
N413 C412 C422 C421 12.5(4) ?
C421 C422 C423 C424 0.2(5) ?
C412 C422 C423 C424 175.4(3) ?
C422 C423 C424 C425 -1.5(5) ?
C423 C424 C425 C426 1.2(5) ?
C424 C425 C426 C421 0.3(5) ?
O421 C421 C426 C425 -179.4(3) ?
C422 C421 C426 C425 -1.7(5) ?
C414 N413 C431 C432 90.3(3) ?
C412 N413 C431 C432 -158.7(2) ?
Mo4 N413 C431 C432 -37.5(2) ?
N413 C431 C432 O432 27.3(4) ?
N413 C431 C432 N432 -154.3(2) ?
N432 C432 O432 Mo4 -178.1(2) ?
C431 C432 O432 Mo4 0.2(3) ?
O432 C432 N432 C433 -2.4(5) ?
C431 C432 N432 C433 179.3(3) ?
C432 N432 C433 C436 57.7(4) ?
C432 N432 C433 C434 176.5(3) ?
C432 N432 C433 C435 -66.0(4) ?
Mo4 O441 C441 C446 -126.0(3) yes
Mo4 O441 C441 C442 55.4(4) yes
O441 C441 C442 C443 -178.5(3) ?
C446 C441 C442 C443 2.9(5) ?
O441 C441 C442 C414 1.0(4) ?
C446 C441 C442 C414 -177.6(3) ?
N413 C414 C442 C443 126.6(3) ?
C415 C414 C442 C443 -114.6(3) ?
N413 C414 C442 C441 -52.9(4) ?
C415 C414 C442 C441 65.9(4) ?
C441 C442 C443 C444 -1.7(5) ?
C414 C442 C443 C444 178.8(3) ?
C442 C443 C444 C445 -0.2(5) ?
C443 C444 C445 C446 0.8(5) ?
C444 C445 C446 C441 0.3(5) ?
O441 C441 C446 C445 179.2(3) ?
C442 C441 C446 C445 -2.2(5) ?
N411 C415 C451 O451 -170.7(3) ?
C414 C415 C451 O451 -53.3(4) ?
N411 C415 C451 N451 9.9(4) ?
C414 C415 C451 N451 127.2(3) ?
O451 C451 N451 C452 -1.8(5) ?
C415 C451 N451 C452 177.7(3) ?
C451 N451 C452 C454 -62.1(4) ?
C451 N451 C452 C455 60.3(4) ?
C451 N451 C452 C453 177.8(3) ?
